data_7023555
loop_
_publ_author_name
'Ishizuka, Tomoya'
'Sankar, Muniappan'
'Kojima, Takahiko'

_publ_section_title
;
 Control of the spatial arrangements of supramolecular networks based on
 saddle-distorted porphyrins by intermolecular hydrogen bonding.
;
_journal_issue 45
_journal_name_full 'Dalton transactions (Cambridge, England : 2003)'
_journal_page_first 16073
_journal_page_last 16079
_journal_paper_doi 10.1039/c3dt51467f
_journal_volume 42
_journal_year 2013
_chemical_formula_sum 'C194 H128 N10 Zn2'
_chemical_formula_weight 2729.80
_chemical_name_systematic
;
 ?
;
_space_group_crystal_system monoclinic
_space_group_IT_number 14
_space_group_name_Hall '-P 2ybc'
_space_group_name_H-M_alt 'P 1 21/c 1'
_symmetry_space_group_name_Hall '-P 2ybc'
_symmetry_space_group_name_H-M 'P 1 21/c 1'
_atom_sites_solution_hydrogens geom
_audit_creation_method SHELXL-97
_cell_angle_alpha 90
_cell_angle_beta 94.573(3)
_cell_angle_gamma 90
_cell_formula_units_Z 4
_cell_length_a 17.044(3)
_cell_length_b 36.306(6)
_cell_length_c 25.196(5)
_cell_measurement_reflns_used 1044
_cell_measurement_temperature 120(2)
_cell_measurement_theta_max 19.8926
_cell_measurement_theta_min 1.6261
_cell_volume 15542(5)
_computing_cell_refinement 'SAINT V7.68A (Bruker AXS, 2009)'
_computing_data_collection 'APEX2 v2009.11-0'
_computing_data_reduction 'SAINT V7.68A (Bruker AXS, 2009)'
_computing_molecular_graphics 'ORTEP-3 for windows 2.02'
_computing_publication_material 'Mercury 3.1'
_computing_structure_refinement 'SHELXS-97 (Sheldrick, 2008)'
_computing_structure_solution 'SHELXS-97 (Sheldrick, 2008)'
_diffrn_ambient_temperature 120(2)
_diffrn_measured_fraction_theta_full 0.516
_diffrn_measured_fraction_theta_max 0.994
_diffrn_measurement_device_type 'Bruker APEXII CCD diffractometer'
_diffrn_measurement_method '2q scan'
_diffrn_radiation_type MoK\a
_diffrn_radiation_wavelength 0.71073
_diffrn_reflns_av_R_equivalents 0.1077
_diffrn_reflns_av_unetI/netI 0.1373
_diffrn_reflns_Laue_measured_fraction_full 0.516
_diffrn_reflns_Laue_measured_fraction_max 0.994
_diffrn_reflns_limit_h_max 16
_diffrn_reflns_limit_h_min -14
_diffrn_reflns_limit_k_max 34
_diffrn_reflns_limit_k_min -34
_diffrn_reflns_limit_l_max 24
_diffrn_reflns_limit_l_min -24
_diffrn_reflns_number 45728
_diffrn_reflns_point_group_measured_fraction_full 0.516
_diffrn_reflns_point_group_measured_fraction_max 0.994
_diffrn_reflns_theta_full 25.242
_diffrn_reflns_theta_max 20.040
_diffrn_reflns_theta_min 0.986
_exptl_absorpt_coefficient_mu 0.366
_exptl_absorpt_correction_T_max 0.7444
_exptl_absorpt_correction_T_min 0.5912
_exptl_absorpt_correction_type multi-scan
_exptl_absorpt_process_details 'SADABS V2008/1 (Bruker AXS)'
_exptl_crystal_colour red
_exptl_crystal_density_diffrn 1.167
_exptl_crystal_description prism
_exptl_crystal_F_000 5688
_exptl_crystal_size_max 0.210
_exptl_crystal_size_mid 0.030
_exptl_crystal_size_min 0.030
_refine_diff_density_max 0.429
_refine_diff_density_min -0.269
_refine_diff_density_rms 0.054
_refine_ls_extinction_method none
_refine_ls_goodness_of_fit_ref 0.873
_refine_ls_hydrogen_treatment constr
_refine_ls_matrix_type full
_refine_ls_number_parameters 1855
_refine_ls_number_reflns 14508
_refine_ls_number_restraints 18
_refine_ls_restrained_S_all 0.876
_refine_ls_R_factor_all 0.1223
_refine_ls_R_factor_gt 0.0565
_refine_ls_shift/su_max 0.002
_refine_ls_shift/su_mean 0.000
_refine_ls_structure_factor_coef Fsqd
_refine_ls_weighting_details 'w=1/[\s^2^(Fo^2^)+(0.0647P)^2^] where P=(Fo^2^+2Fc^2^)/3'
_refine_ls_weighting_scheme calc
_refine_ls_wR_factor_gt 0.1167
_refine_ls_wR_factor_ref 0.1357
_reflns_Friedel_coverage 0.000
_reflns_number_gt 7475
_reflns_number_total 14508
_reflns_threshold_expression 'I > 2\s(I)'
_cod_data_source_file c3dt51467f.txt
_cod_data_source_block ishi36
_cod_original_cell_volume 15541(5)
_cod_database_code 7023555
_shelx_space_group_comment
;
The symmetry employed for this shelxl refinement is uniquely defined
by the following loop, which should always be used as a source of
symmetry information in preference to the above space-group names.
They are only intended as comments.
;
_shelx_estimated_absorpt_t_min 0.927
_shelx_estimated_absorpt_t_max 0.989

loop_
_space_group_symop_operation_xyz
'x, y, z'
'-x, y+1/2, -z+1/2'
'-x, -y, -z'
'x, -y-1/2, z-1/2'

loop_
_atom_site_label
_atom_site_type_symbol
_atom_site_fract_x
_atom_site_fract_y
_atom_site_fract_z
_atom_site_U_iso_or_equiv
_atom_site_adp_type
_atom_site_occupancy
_atom_site_site_symmetry_order
_atom_site_calc_flag
_atom_site_refinement_flags_posn
_atom_site_refinement_flags_adp
Zn1 Zn 0.66778(4) 0.21595(2) 0.50567(3) 0.0286(2) Uani 1 1 d . .
Zn2 Zn 0.50650(5) 0.47906(2) 0.71703(3) 0.0429(3) Uani 1 1 d . .
N1 N 0.7022(3) 0.18096(13) 0.56758(19) 0.0258(14) Uani 1 1 d . .
N2 N 0.7851(3) 0.22388(14) 0.4928(2) 0.0291(14) Uani 1 1 d . .
N3 N 0.6407(3) 0.23099(13) 0.4277(2) 0.0307(14) Uani 1 1 d . .
N4 N 0.5539(3) 0.19536(13) 0.5072(2) 0.0266(14) Uani 1 1 d . .
N5 N 0.4510(4) 0.44850(15) 0.7724(3) 0.0520(18) Uani 1 1 d . .
N6 N 0.6010(4) 0.48521(16) 0.7714(2) 0.0434(16) Uani 1 1 d . .
N7 N 0.5448(4) 0.52461(15) 0.6781(2) 0.0382(15) Uani 1 1 d . .
N8 N 0.3992(3) 0.48320(16) 0.6747(2) 0.0388(15) Uani 1 1 d . .
N9 N 0.6481(3) 0.26602(13) 0.5490(2) 0.0291(14) Uani 1 1 d . .
N10 N 0.5517(4) 0.43271(15) 0.6736(2) 0.0399(15) Uani 1 1 d . .
C1 C 0.6540(4) 0.16018(18) 0.5956(2) 0.0227(17) Uani 1 1 d . .
C2 C 0.7008(4) 0.13267(16) 0.6257(2) 0.0226(16) Uani 1 1 d . .
C3 C 0.7762(4) 0.13763(18) 0.6139(3) 0.0263(17) Uani 1 1 d . .
C4 C 0.7770(4) 0.16989(18) 0.5805(3) 0.0250(17) Uani 1 1 d . .
C5 C 0.8449(4) 0.19057(17) 0.5700(3) 0.0271(17) Uani 1 1 d . .
C6 C 0.8442(4) 0.22013(18) 0.5328(3) 0.0301(17) Uani 1 1 d . .
C7 C 0.9037(4) 0.24814(17) 0.5283(3) 0.0281(17) Uani 1 1 d . .
C8 C 0.8823(4) 0.26753(18) 0.4825(3) 0.0286(17) Uani 1 1 d . .
C9 C 0.8086(4) 0.25087(19) 0.4595(3) 0.0313(18) Uani 1 1 d . .
C10 C 0.7690(4) 0.25823(17) 0.4098(3) 0.0300(18) Uani 1 1 d . .
C11 C 0.6933(4) 0.24327(17) 0.3938(3) 0.0299(18) Uani 1 1 d . .
C12 C 0.6590(4) 0.23988(17) 0.3383(3) 0.0301(18) Uani 1 1 d . .
C13 C 0.5863(4) 0.22487(17) 0.3421(3) 0.0307(18) Uani 1 1 d . .
C14 C 0.5726(4) 0.22202(16) 0.3983(3) 0.0255(17) Uani 1 1 d . .
C15 C 0.5001(4) 0.21644(16) 0.4196(3) 0.0262(17) Uani 1 1 d . .
C16 C 0.4922(4) 0.20693(16) 0.4732(3) 0.0281(17) Uani 1 1 d . .
C17 C 0.4210(4) 0.20604(17) 0.5003(3) 0.0314(18) Uani 1 1 d . .
C18 C 0.4405(4) 0.19194(17) 0.5502(3) 0.0281(17) Uani 1 1 d . .
C19 C 0.5249(4) 0.18383(17) 0.5529(3) 0.0267(17) Uani 1 1 d . .
C20 C 0.5714(4) 0.16473(16) 0.5939(3) 0.0284(18) Uani 1 1 d . .
C21 C 0.6757(4) 0.1025(2) 0.6604(3) 0.0313(18) Uani 1 1 d . .
C22 C 0.6676(4) 0.1075(2) 0.7133(3) 0.0404(19) Uani 1 1 d . .
H1 H 0.6746 0.1314 0.7281 0.048 Uiso 1 1 calc R U
C23 C 0.6494(4) 0.0786(3) 0.7461(3) 0.061(2) Uani 1 1 d . .
H2 H 0.6443 0.0827 0.7829 0.073 Uiso 1 1 calc R U
C24 C 0.6389(5) 0.0441(3) 0.7247(4) 0.066(3) Uani 1 1 d . .
H3 H 0.6259 0.0243 0.7470 0.080 Uiso 1 1 calc R U
C25 C 0.6466(5) 0.0377(2) 0.6725(4) 0.063(2) Uani 1 1 d . .
H4 H 0.6395 0.0136 0.6581 0.076 Uiso 1 1 calc R U
C26 C 0.6651(4) 0.0671(2) 0.6403(3) 0.048(2) Uani 1 1 d . .
H5 H 0.6706 0.0629 0.6036 0.057 Uiso 1 1 calc R U
C27 C 0.8396(4) 0.1106(2) 0.6244(4) 0.044(2) Uani 1 1 d . .
C28 C 0.8597(5) 0.0956(2) 0.6730(4) 0.061(2) Uani 1 1 d . .
H6 H 0.8328 0.1032 0.7027 0.073 Uiso 1 1 calc R U
C29 C 0.9211(6) 0.0682(3) 0.6802(5) 0.079(3) Uani 1 1 d . .
H7 H 0.9363 0.0580 0.7142 0.095 Uiso 1 1 calc R U
C30 C 0.9559(6) 0.0579(3) 0.6363(6) 0.098(4) Uani 1 1 d . .
H8 H 0.9944 0.0390 0.6402 0.118 Uiso 1 1 calc R U
C31 C 0.9405(6) 0.0721(3) 0.5876(5) 0.092(3) Uani 1 1 d . .
H9 H 0.9688 0.0649 0.5584 0.111 Uiso 1 1 calc R U
C32 C 0.8806(5) 0.0982(2) 0.5825(4) 0.074(3) Uani 1 1 d . .
H10 H 0.8669 0.1081 0.5481 0.088 Uiso 1 1 calc R U
C33 C 0.9203(4) 0.18145(17) 0.5997(3) 0.0375(19) Uani 1 1 d . .
C34 C 0.9294(4) 0.18141(18) 0.6547(3) 0.045(2) Uani 1 1 d . .
H11 H 0.8848 0.1870 0.6735 0.054 Uiso 1 1 calc R U
C35 C 0.9990(5) 0.17383(18) 0.6836(4) 0.058(2) Uani 1 1 d . .
H12 H 1.0027 0.1735 0.7215 0.070 Uiso 1 1 calc R U
C36 C 1.0629(5) 0.1667(2) 0.6559(4) 0.067(3) Uani 1 1 d . .
H13 H 1.1118 0.1614 0.6751 0.080 Uiso 1 1 calc R U
C37 C 1.0593(5) 0.1671(2) 0.6027(5) 0.077(3) Uani 1 1 d . .
H14 H 1.1053 0.1623 0.5850 0.093 Uiso 1 1 calc R U
C38 C 0.9863(5) 0.1747(2) 0.5723(4) 0.067(3) Uani 1 1 d . .
H15 H 0.9832 0.1750 0.5345 0.080 Uiso 1 1 calc R U
C39 C 0.9706(4) 0.25761(18) 0.5654(3) 0.0362(19) Uani 1 1 d . .
C40 C 0.9599(4) 0.26691(19) 0.6174(3) 0.049(2) Uani 1 1 d . .
H16 H 0.9081 0.2670 0.6288 0.058 Uiso 1 1 calc R U
C41 C 1.0235(6) 0.2762(2) 0.6542(3) 0.068(2) Uani 1 1 d . .
H17 H 1.0155 0.2825 0.6899 0.082 Uiso 1 1 calc R U
C42 C 1.0984(6) 0.2758(2) 0.6360(4) 0.069(3) Uani 1 1 d . .
H18 H 1.1425 0.2810 0.6603 0.083 Uiso 1 1 calc R U
C43 C 1.1101(5) 0.2680(2) 0.5846(4) 0.062(2) Uani 1 1 d . .
H19 H 1.1614 0.2688 0.5725 0.074 Uiso 1 1 calc R U
C44 C 1.0464(5) 0.25896(19) 0.5505(3) 0.049(2) Uani 1 1 d . .
H20 H 1.0551 0.2533 0.5146 0.059 Uiso 1 1 calc R U
C45 C 0.9195(4) 0.3019(2) 0.4671(3) 0.0352(19) Uani 1 1 d . .
C46 C 0.9035(4) 0.3342(2) 0.4918(3) 0.053(2) Uani 1 1 d . .
H21 H 0.8678 0.3341 0.5189 0.063 Uiso 1 1 calc R U
C47 C 0.9380(5) 0.3676(2) 0.4783(4) 0.067(3) Uani 1 1 d . .
H22 H 0.9260 0.3895 0.4965 0.080 Uiso 1 1 calc R U
C48 C 0.9875(5) 0.3688(3) 0.4401(4) 0.073(3) Uani 1 1 d . .
H23 H 1.0099 0.3917 0.4308 0.088 Uiso 1 1 calc R U
C49 C 1.0061(5) 0.3373(3) 0.4142(4) 0.071(3) Uani 1 1 d . .
H24 H 1.0413 0.3382 0.3868 0.086 Uiso 1 1 calc R U
C50 C 0.9728(4) 0.3034(2) 0.4283(3) 0.060(2) Uani 1 1 d . .
H25 H 0.9870 0.2814 0.4111 0.072 Uiso 1 1 calc R U
C51 C 0.8060(4) 0.28221(19) 0.3707(3) 0.0281(17) Uani 1 1 d . .
C52 C 0.7860(4) 0.3193(2) 0.3664(3) 0.043(2) Uani 1 1 d . .
H26 H 0.7495 0.3292 0.3892 0.051 Uiso 1 1 calc R U
C53 C 0.8182(5) 0.3420(2) 0.3299(3) 0.050(2) Uani 1 1 d . .
H27 H 0.8046 0.3674 0.3283 0.060 Uiso 1 1 calc R U
C54 C 0.8689(5) 0.3283(2) 0.2964(3) 0.054(2) Uani 1 1 d . .
H28 H 0.8905 0.3440 0.2712 0.065 Uiso 1 1 calc R U
C55 C 0.8894(4) 0.2914(3) 0.2987(3) 0.050(2) Uani 1 1 d . .
H29 H 0.9240 0.2814 0.2746 0.060 Uiso 1 1 calc R U
C56 C 0.8587(4) 0.26930(19) 0.3365(3) 0.042(2) Uani 1 1 d . .
H30 H 0.8746 0.2442 0.3390 0.050 Uiso 1 1 calc R U
C57 C 0.6937(4) 0.2457(2) 0.2862(3) 0.0324(19) Uani 1 1 d . .
C58 C 0.6841(4) 0.2781(2) 0.2584(3) 0.0360(19) Uani 1 1 d . .
H31 H 0.6574 0.2980 0.2735 0.043 Uiso 1 1 calc R U
C59 C 0.7124(4) 0.2822(2) 0.2089(3) 0.044(2) Uani 1 1 d . .
H32 H 0.7056 0.3049 0.1903 0.053 Uiso 1 1 calc R U
C60 C 0.7500(4) 0.2536(2) 0.1870(3) 0.048(2) Uani 1 1 d . .
H33 H 0.7704 0.2565 0.1533 0.057 Uiso 1 1 calc R U
C61 C 0.7588(4) 0.2203(2) 0.2140(3) 0.052(2) Uani 1 1 d . .
H34 H 0.7837 0.2000 0.1983 0.063 Uiso 1 1 calc R U
C62 C 0.7309(4) 0.2167(2) 0.2642(3) 0.045(2) Uani 1 1 d . .
H35 H 0.7376 0.1941 0.2831 0.054 Uiso 1 1 calc R U
C63 C 0.5377(4) 0.20693(19) 0.2976(3) 0.0288(17) Uani 1 1 d . .
C64 C 0.5089(4) 0.2260(2) 0.2525(3) 0.0417(19) Uani 1 1 d . .
H36 H 0.5160 0.2519 0.2504 0.050 Uiso 1 1 calc R U
C65 C 0.4692(4) 0.2070(3) 0.2100(3) 0.049(2) Uani 1 1 d . .
H37 H 0.4505 0.2199 0.1787 0.059 Uiso 1 1 calc R U
C66 C 0.4575(4) 0.1704(3) 0.2136(3) 0.057(2) Uani 1 1 d . .
H38 H 0.4298 0.1579 0.1848 0.068 Uiso 1 1 calc R U
C67 C 0.4846(4) 0.1510(2) 0.2574(4) 0.054(2) Uani 1 1 d . .
H39 H 0.4768 0.1251 0.2590 0.064 Uiso 1 1 calc R U
C68 C 0.5237(4) 0.1696(2) 0.2997(3) 0.043(2) Uani 1 1 d . .
H40 H 0.5413 0.1563 0.3308 0.051 Uiso 1 1 calc R U
C69 C 0.4307(4) 0.2232(2) 0.3818(3) 0.0305(18) Uani 1 1 d . .
C70 C 0.4215(4) 0.25657(19) 0.3564(3) 0.0342(18) Uani 1 1 d . .
H41 H 0.4605 0.2751 0.3629 0.041 Uiso 1 1 calc R U
C71 C 0.3567(5) 0.2636(2) 0.3216(3) 0.048(2) Uani 1 1 d . .
H42 H 0.3519 0.2869 0.3043 0.057 Uiso 1 1 calc R U
C72 C 0.2998(4) 0.2380(2) 0.3117(3) 0.049(2) Uani 1 1 d . .
H43 H 0.2553 0.2434 0.2879 0.059 Uiso 1 1 calc R U
C73 C 0.3064(5) 0.2043(2) 0.3361(3) 0.059(2) Uani 1 1 d . .
H44 H 0.2670 0.1862 0.3287 0.071 Uiso 1 1 calc R U
C74 C 0.3721(5) 0.1967(2) 0.3722(3) 0.049(2) Uani 1 1 d . .
H45 H 0.3763 0.1736 0.3899 0.059 Uiso 1 1 calc R U
C75 C 0.3425(4) 0.2212(2) 0.4850(3) 0.0389(19) Uani 1 1 d . .
C76 C 0.3351(5) 0.2571(2) 0.4708(3) 0.054(2) Uani 1 1 d . .
H46 H 0.3816 0.2716 0.4711 0.065 Uiso 1 1 calc R U
C77 C 0.2649(7) 0.2737(3) 0.4562(3) 0.079(3) Uani 1 1 d . .
H47 H 0.2622 0.2990 0.4468 0.095 Uiso 1 1 calc R U
C78 C 0.1979(6) 0.2523(4) 0.4556(4) 0.091(4) Uani 1 1 d . .
H48 H 0.1482 0.2630 0.4451 0.109 Uiso 1 1 calc R U
C79 C 0.2023(5) 0.2161(3) 0.4698(4) 0.085(3) Uani 1 1 d . .
H49 H 0.1556 0.2019 0.4694 0.101 Uiso 1 1 calc R U
C80 C 0.2738(5) 0.2000(2) 0.4846(3) 0.062(2) Uani 1 1 d . .
H50 H 0.2764 0.1747 0.4945 0.074 Uiso 1 1 calc R U
C81 C 0.3843(4) 0.1918(2) 0.5932(3) 0.0350(19) Uani 1 1 d . .
C82 C 0.3701(4) 0.2258(2) 0.6159(3) 0.050(2) Uani 1 1 d . .
H51 H 0.3974 0.2469 0.6049 0.060 Uiso 1 1 calc R U
C83 C 0.3162(5) 0.2297(2) 0.6548(4) 0.072(3) Uani 1 1 d . .
H52 H 0.3074 0.2531 0.6700 0.087 Uiso 1 1 calc R U
C84 C 0.2768(4) 0.1998(3) 0.6704(3) 0.064(3) Uani 1 1 d . .
H53 H 0.2397 0.2024 0.6963 0.077 Uiso 1 1 calc R U
C85 C 0.2899(4) 0.1655(2) 0.6490(3) 0.048(2) Uani 1 1 d . .
H54 H 0.2627 0.1446 0.6609 0.058 Uiso 1 1 calc R U
C86 C 0.3429(4) 0.1617(2) 0.6102(3) 0.0402(19) Uani 1 1 d . .
H55 H 0.3509 0.1382 0.5951 0.048 Uiso 1 1 calc R U
C87 C 0.5286(4) 0.1474(2) 0.6370(3) 0.0338(19) Uani 1 1 d . .
C88 C 0.5195(4) 0.1664(2) 0.6836(3) 0.045(2) Uani 1 1 d . .
H56 H 0.5383 0.1909 0.6878 0.054 Uiso 1 1 calc R U
C89 C 0.4821(5) 0.1490(3) 0.7254(4) 0.065(3) Uani 1 1 d . .
H57 H 0.4732 0.1621 0.7570 0.078 Uiso 1 1 calc R U
C90 C 0.4591(5) 0.1133(3) 0.7191(4) 0.070(3) Uani 1 1 d . .
H58 H 0.4370 0.1010 0.7477 0.084 Uiso 1 1 calc R U
C91 C 0.4672(4) 0.0947(2) 0.6726(4) 0.064(3) Uani 1 1 d . .
H59 H 0.4497 0.0699 0.6687 0.077 Uiso 1 1 calc R U
C92 C 0.5010(4) 0.1122(2) 0.6310(3) 0.052(2) Uani 1 1 d . .
H60 H 0.5049 0.0997 0.5983 0.062 Uiso 1 1 calc R U
C93 C 0.3725(6) 0.43839(19) 0.7676(3) 0.048(2) Uani 1 1 d . .
C94 C 0.3472(6) 0.4314(2) 0.8204(4) 0.057(2) Uani 1 1 d . .
C95 C 0.4105(7) 0.4362(2) 0.8552(3) 0.064(3) Uani 1 1 d . .
C96 C 0.4788(7) 0.44488(19) 0.8252(4) 0.058(2) Uani 1 1 d . .
C97 C 0.5583(7) 0.4470(2) 0.8428(4) 0.061(2) Uani 1 1 d . .
C98 C 0.6176(6) 0.4608(2) 0.8122(3) 0.051(2) Uani 1 1 d . .
C99 C 0.7024(6) 0.4526(2) 0.8170(4) 0.059(2) Uani 1 1 d . .
C100 C 0.7360(6) 0.4749(2) 0.7827(4) 0.059(2) Uani 1 1 d . .
C101 C 0.6713(5) 0.4961(2) 0.7543(3) 0.045(2) Uani 1 1 d . .
C102 C 0.6798(4) 0.5265(2) 0.7203(3) 0.042(2) Uani 1 1 d . .
C103 C 0.6174(5) 0.54103(19) 0.6873(3) 0.0363(19) Uani 1 1 d . .
C104 C 0.6170(4) 0.57596(19) 0.6577(3) 0.0349(18) Uani 1 1 d . .
C105 C 0.5427(4) 0.58013(19) 0.6337(3) 0.0381(19) Uani 1 1 d . .
C106 C 0.4989(4) 0.54691(19) 0.6440(3) 0.0350(18) Uani 1 1 d . .
C107 C 0.4261(4) 0.53644(18) 0.6187(3) 0.0332(18) Uani 1 1 d . .
C108 C 0.3899(4) 0.5027(2) 0.6290(3) 0.0379(19) Uani 1 1 d . .
C109 C 0.3335(4) 0.4828(2) 0.5916(3) 0.0389(19) Uani 1 1 d . .
C110 C 0.3070(4) 0.4532(2) 0.6192(3) 0.0395(19) Uani 1 1 d . .
C111 C 0.3449(4) 0.4542(2) 0.6722(3) 0.042(2) Uani 1 1 d . .
C112 C 0.3273(5) 0.43537(19) 0.7176(3) 0.044(2) Uani 1 1 d . .
C113 C 0.2643(6) 0.4280(3) 0.8344(3) 0.065(3) Uani 1 1 d . .
C114 C 0.2187(6) 0.4591(3) 0.8334(4) 0.083(3) Uani 1 1 d . .
H61 H 0.2394 0.4814 0.8205 0.100 Uiso 1 1 calc R U
C115 C 0.1458(8) 0.4591(3) 0.8499(5) 0.111(4) Uani 1 1 d . .
H62 H 0.1182 0.4817 0.8529 0.133 Uiso 1 1 calc R U
C116 C 0.1110(6) 0.4263(4) 0.8626(5) 0.126(4) Uani 1 1 d . .
H63 H 0.0562 0.4252 0.8669 0.151 Uiso 1 1 calc R U
C117 C 0.1579(9) 0.3943(4) 0.8689(5) 0.150(5) Uani 1 1 d . U
H64 H 0.1380 0.3724 0.8834 0.180 Uiso 1 1 calc R U
C118 C 0.2359(7) 0.3961(3) 0.8528(4) 0.116(4) Uani 1 1 d . .
H65 H 0.2683 0.3748 0.8551 0.139 Uiso 1 1 calc R U
C119 C 0.4058(6) 0.4372(3) 0.9143(4) 0.078(3) Uani 1 1 d . .
C120 C 0.4252(6) 0.4685(2) 0.9426(4) 0.086(3) Uani 1 1 d . .
H66 H 0.4446 0.4894 0.9250 0.103 Uiso 1 1 calc R U
C121 C 0.4164(7) 0.4699(3) 0.9975(4) 0.107(4) Uani 1 1 d . .
H67 H 0.4308 0.4916 1.0170 0.128 Uiso 1 1 calc R U
C122 C 0.3872(8) 0.4400(4) 1.0234(4) 0.135(5) Uani 1 1 d . .
H68 H 0.3769 0.4417 1.0598 0.161 Uiso 1 1 calc R U
C123 C 0.3736(7) 0.4088(3) 0.9966(5) 0.128(5) Uani 1 1 d . .
H69 H 0.3577 0.3873 1.0145 0.154 Uiso 1 1 calc R U
C124 C 0.3827(7) 0.4076(3) 0.9422(4) 0.129(5) Uani 1 1 d . .
H70 H 0.3723 0.3851 0.9237 0.155 Uiso 1 1 calc R U
C125 C 0.5839(6) 0.4340(2) 0.8986(4) 0.080(3) Uani 1 1 d . .
C126 C 0.6420(7) 0.4560(3) 0.9280(4) 0.096(3) Uani 1 1 d . .
H71 H 0.6580 0.4788 0.9139 0.115 Uiso 1 1 calc R U
C127 C 0.6753(7) 0.4437(3) 0.9774(4) 0.119(4) Uani 1 1 d . .
H72 H 0.7115 0.4586 0.9984 0.143 Uiso 1 1 calc R U
C128 C 0.6539(9) 0.4092(3) 0.9948(4) 0.141(5) Uani 1 1 d . .
H73 H 0.6779 0.4001 1.0275 0.169 Uiso 1 1 calc R U
C129 C 0.5997(8) 0.3878(3) 0.9667(5) 0.117(4) Uani 1 1 d . .
H74 H 0.5852 0.3646 0.9803 0.141 Uiso 1 1 calc R U
C130 C 0.5658(6) 0.4001(2) 0.9179(4) 0.093(3) Uani 1 1 d . .
H75 H 0.5295 0.3847 0.8977 0.111 Uiso 1 1 calc R U
C131 C 0.7425(6) 0.4226(2) 0.8481(4) 0.087(3) Uani 1 1 d . .
C132 C 0.8105(7) 0.4285(3) 0.8811(4) 0.115(4) Uani 1 1 d . .
H76 H 0.8332 0.4524 0.8833 0.138 Uiso 1 1 calc R U
C133 C 0.8467(7) 0.3991(3) 0.9118(4) 0.129(4) Uani 1 1 d . .
H77 H 0.8943 0.4032 0.9333 0.154 Uiso 1 1 calc R U
C134 C 0.8116(8) 0.3637(3) 0.9100(5) 0.131(4) Uani 1 1 d . U
H78 H 0.8332 0.3444 0.9319 0.158 Uiso 1 1 calc R U
C135 C 0.7470(6) 0.3580(2) 0.8766(4) 0.091(3) Uani 1 1 d . .
H79 H 0.7237 0.3342 0.8746 0.109 Uiso 1 1 calc R U
C136 C 0.7134(5) 0.3865(2) 0.8446(3) 0.067(2) Uani 1 1 d . .
H80 H 0.6698 0.3812 0.8200 0.081 Uiso 1 1 calc R U
C137 C 0.8162(6) 0.4720(3) 0.7630(5) 0.077(3) Uani 1 1 d . .
C138 C 0.8836(8) 0.4841(2) 0.7927(6) 0.133(5) Uani 1 1 d . .
H81 H 0.8812 0.4948 0.8269 0.160 Uiso 1 1 calc R U
C139 C 0.9575(8) 0.4797(4) 0.7689(7) 0.154(6) Uani 1 1 d . .
H82 H 1.0052 0.4836 0.7903 0.185 Uiso 1 1 calc R U
C140 C 0.9612(9) 0.4696(3) 0.7146(8) 0.145(6) Uani 1 1 d . .
H83 H 1.0082 0.4725 0.6971 0.174 Uiso 1 1 calc R U
C141 C 0.8957(9) 0.4560(3) 0.6891(6) 0.140(5) Uani 1 1 d . U
H84 H 0.8980 0.4443 0.6555 0.169 Uiso 1 1 calc R U
C142 C 0.8231(7) 0.4591(3) 0.7120(7) 0.109(4) Uani 1 1 d . .
H85 H 0.7766 0.4520 0.6912 0.131 Uiso 1 1 calc R U
C143 C 0.7567(5) 0.5458(2) 0.7289(4) 0.050(2) Uani 1 1 d . .
C144 C 0.7766(6) 0.5617(2) 0.7771(4) 0.062(2) Uani 1 1 d . .
H86 H 0.7412 0.5598 0.8043 0.074 Uiso 1 1 calc R U
C145 C 0.8470(7) 0.5806(2) 0.7878(4) 0.082(3) Uani 1 1 d . .
H87 H 0.8603 0.5910 0.8219 0.098 Uiso 1 1 calc R U
C146 C 0.8974(6) 0.5837(2) 0.7475(5) 0.086(3) Uani 1 1 d . .
H88 H 0.9456 0.5967 0.7540 0.103 Uiso 1 1 calc R U
C147 C 0.8779(6) 0.5679(3) 0.6970(4) 0.079(3) Uani 1 1 d . .
H89 H 0.9122 0.5703 0.6693 0.095 Uiso 1 1 calc R U
C148 C 0.8072(5) 0.5487(2) 0.6888(4) 0.058(2) Uani 1 1 d . .
H90 H 0.7936 0.5374 0.6553 0.069 Uiso 1 1 calc R U
C149 C 0.6824(4) 0.6029(2) 0.6536(3) 0.0389(19) Uani 1 1 d . .
C150 C 0.7022(4) 0.6281(2) 0.6931(3) 0.041(2) Uani 1 1 d . .
H91 H 0.6752 0.6279 0.7247 0.049 Uiso 1 1 calc R U
C151 C 0.7610(5) 0.6538(2) 0.6875(4) 0.061(2) Uani 1 1 d . .
H92 H 0.7748 0.6708 0.7155 0.073 Uiso 1 1 calc R U
C152 C 0.7990(5) 0.6548(2) 0.6420(5) 0.076(3) Uani 1 1 d . .
H93 H 0.8382 0.6729 0.6380 0.091 Uiso 1 1 calc R U
C153 C 0.7811(5) 0.6296(3) 0.6017(4) 0.074(3) Uani 1 1 d . .
H94 H 0.8091 0.6297 0.5706 0.089 Uiso 1 1 calc R U
C154 C 0.7216(5) 0.6042(2) 0.6077(3) 0.058(2) Uani 1 1 d . .
H95 H 0.7074 0.5874 0.5796 0.070 Uiso 1 1 calc R U
C155 C 0.5138(4) 0.61451(19) 0.6060(3) 0.0350(18) Uani 1 1 d . .
C156 C 0.5453(4) 0.6271(2) 0.5598(3) 0.043(2) Uani 1 1 d . .
H96 H 0.5850 0.6134 0.5442 0.052 Uiso 1 1 calc R U
C157 C 0.5177(5) 0.6600(2) 0.5372(3) 0.050(2) Uani 1 1 d . .
H97 H 0.5386 0.6685 0.5055 0.060 Uiso 1 1 calc R U
C158 C 0.4616(5) 0.6804(2) 0.5590(4) 0.053(2) Uani 1 1 d . .
H98 H 0.4434 0.7028 0.5430 0.064 Uiso 1 1 calc R U
C159 C 0.4319(4) 0.6679(2) 0.6048(3) 0.041(2) Uani 1 1 d . .
H99 H 0.3931 0.6821 0.6206 0.050 Uiso 1 1 calc R U
C160 C 0.4573(4) 0.6354(2) 0.6281(3) 0.0369(19) Uani 1 1 d . .
H100 H 0.4357 0.6272 0.6596 0.044 Uiso 1 1 calc R U
C161 C 0.3769(4) 0.56092(18) 0.5824(3) 0.0300(17) Uani 1 1 d . .
C162 C 0.3046(4) 0.57147(18) 0.5985(3) 0.0384(19) Uani 1 1 d . .
H101 H 0.2889 0.5636 0.6320 0.046 Uiso 1 1 calc R U
C163 C 0.2551(4) 0.5934(2) 0.5662(3) 0.047(2) Uani 1 1 d . .
H102 H 0.2050 0.6000 0.5774 0.057 Uiso 1 1 calc R U
C164 C 0.2773(5) 0.60593(19) 0.5176(3) 0.049(2) Uani 1 1 d . .
H103 H 0.2439 0.6219 0.4961 0.058 Uiso 1 1 calc R U
C165 C 0.3490(5) 0.59477(19) 0.5012(3) 0.046(2) Uani 1 1 d . .
H104 H 0.3650 0.6024 0.4676 0.055 Uiso 1 1 calc R U
C166 C 0.3972(4) 0.57241(18) 0.5339(3) 0.0379(19) Uani 1 1 d . .
H105 H 0.4462 0.5648 0.5222 0.045 Uiso 1 1 calc R U
C167 C 0.3230(4) 0.49021(17) 0.5337(3) 0.0386(19) Uani 1 1 d . .
C168 C 0.2541(5) 0.50431(19) 0.5081(3) 0.051(2) Uani 1 1 d . .
H106 H 0.2093 0.5086 0.5274 0.061 Uiso 1 1 calc R U
C169 C 0.2515(5) 0.5121(2) 0.4538(4) 0.057(2) Uani 1 1 d . .
H107 H 0.2045 0.5216 0.4362 0.068 Uiso 1 1 calc R U
C170 C 0.3166(6) 0.5063(2) 0.4252(3) 0.063(2) Uani 1 1 d . .
H108 H 0.3143 0.5123 0.3884 0.075 Uiso 1 1 calc R U
C171 C 0.3839(5) 0.4920(2) 0.4500(4) 0.062(2) Uani 1 1 d . .
H109 H 0.4281 0.4875 0.4302 0.075 Uiso 1 1 calc R U
C172 C 0.3884(4) 0.48388(18) 0.5038(3) 0.043(2) Uani 1 1 d . .
H110 H 0.4356 0.4740 0.5208 0.051 Uiso 1 1 calc R U
C173 C 0.2596(5) 0.4221(2) 0.5938(3) 0.048(2) Uani 1 1 d . .
C174 C 0.1865(5) 0.4279(2) 0.5660(4) 0.069(3) Uani 1 1 d . .
H111 H 0.1654 0.4521 0.5629 0.083 Uiso 1 1 calc R U
C175 C 0.1442(5) 0.3984(3) 0.5428(4) 0.077(3) Uani 1 1 d . .
H112 H 0.0940 0.4025 0.5246 0.092 Uiso 1 1 calc R U
C176 C 0.1742(7) 0.3635(3) 0.5460(4) 0.078(3) Uani 1 1 d . .
H113 H 0.1455 0.3435 0.5297 0.094 Uiso 1 1 calc R U
C177 C 0.2452(6) 0.3578(2) 0.5726(4) 0.071(3) Uani 1 1 d . .
H114 H 0.2661 0.3335 0.5749 0.085 Uiso 1 1 calc R U
C178 C 0.2879(5) 0.3864(2) 0.5963(3) 0.057(2) Uani 1 1 d . .
H115 H 0.3376 0.3815 0.6147 0.068 Uiso 1 1 calc R U
C179 C 0.2573(5) 0.4105(2) 0.7160(3) 0.048(2) Uani 1 1 d . .
C180 C 0.1832(6) 0.4237(2) 0.6996(3) 0.066(3) Uani 1 1 d . .
H116 H 0.1763 0.4490 0.6905 0.079 Uiso 1 1 calc R U
C181 C 0.1180(5) 0.4000(3) 0.6965(4) 0.095(3) Uani 1 1 d . .
H117 H 0.0672 0.4093 0.6856 0.114 Uiso 1 1 calc R U
C182 C 0.1269(5) 0.3630(3) 0.7092(4) 0.083(3) Uani 1 1 d . .
H118 H 0.0829 0.3468 0.7065 0.100 Uiso 1 1 calc R U
C183 C 0.2018(6) 0.3499(2) 0.7260(3) 0.076(3) Uani 1 1 d . .
H119 H 0.2098 0.3247 0.7351 0.091 Uiso 1 1 calc R U
C184 C 0.2645(5) 0.3745(2) 0.7290(3) 0.058(2) Uani 1 1 d . .
H120 H 0.3152 0.3655 0.7410 0.070 Uiso 1 1 calc R U
C185 C 0.5770(5) 0.27309(18) 0.5639(3) 0.042(2) Uani 1 1 d . .
H121 H 0.5374 0.2549 0.5572 0.050 Uiso 1 1 calc R U
C186 C 0.5571(4) 0.3050(2) 0.5885(3) 0.044(2) Uani 1 1 d . .
H122 H 0.5043 0.3092 0.5964 0.053 Uiso 1 1 calc R U
C187 C 0.6151(5) 0.33117(19) 0.6015(3) 0.0355(18) Uani 1 1 d . .
C188 C 0.6886(4) 0.32378(19) 0.5877(3) 0.0385(19) Uani 1 1 d . .
H123 H 0.7304 0.3406 0.5960 0.046 Uiso 1 1 calc R U
C189 C 0.7019(4) 0.2911(2) 0.5610(3) 0.0362(19) Uani 1 1 d . .
H124 H 0.7535 0.2866 0.5508 0.043 Uiso 1 1 calc R U
C190 C 0.5100(4) 0.4199(2) 0.6301(3) 0.044(2) Uani 1 1 d . .
H125 H 0.4660 0.4337 0.6156 0.052 Uiso 1 1 calc R U
C191 C 0.5289(4) 0.3875(2) 0.6056(3) 0.045(2) Uani 1 1 d . .
H126 H 0.4976 0.3790 0.5752 0.054 Uiso 1 1 calc R U
C192 C 0.5942(4) 0.36725(19) 0.6259(3) 0.0397(19) Uani 1 1 d . .
C193 C 0.6373(4) 0.3806(2) 0.6695(3) 0.042(2) Uani 1 1 d . .
H127 H 0.6825 0.3677 0.6842 0.051 Uiso 1 1 calc R U
C194 C 0.6141(4) 0.4136(2) 0.6925(3) 0.043(2) Uani 1 1 d . .
H128 H 0.6444 0.4227 0.7230 0.051 Uiso 1 1 calc R U

loop_
_atom_site_aniso_label
_atom_site_aniso_U_11
_atom_site_aniso_U_22
_atom_site_aniso_U_33
_atom_site_aniso_U_23
_atom_site_aniso_U_13
_atom_site_aniso_U_12
Zn1 0.0311(5) 0.0240(5) 0.0306(5) 0.0019(4) 0.0021(4) 0.0012(4)
Zn2 0.0616(6) 0.0268(5) 0.0379(6) -0.0033(5) -0.0102(5) 0.0030(4)
N1 0.031(4) 0.020(3) 0.027(3) -0.001(3) 0.009(3) -0.003(3)
N2 0.049(4) 0.016(3) 0.023(3) -0.004(3) 0.000(3) 0.002(3)
N3 0.038(4) 0.026(3) 0.030(4) 0.011(3) 0.010(4) -0.008(3)
N4 0.033(4) 0.030(3) 0.016(3) -0.001(3) 0.001(3) -0.001(3)
N5 0.081(6) 0.040(4) 0.033(5) 0.008(4) -0.008(4) -0.007(4)
N6 0.073(5) 0.026(4) 0.028(4) 0.009(3) -0.015(4) -0.003(4)
N7 0.047(4) 0.035(4) 0.031(4) 0.006(3) -0.010(3) 0.009(4)
N8 0.059(4) 0.026(4) 0.030(4) 0.001(4) -0.006(3) 0.003(3)
N9 0.018(3) 0.019(3) 0.050(4) -0.002(3) 0.003(3) 0.006(3)
N10 0.043(4) 0.036(4) 0.039(4) -0.004(4) -0.009(4) -0.002(3)
C1 0.015(4) 0.031(5) 0.022(4) -0.012(4) 0.006(4) -0.003(4)
C2 0.033(5) 0.011(4) 0.023(4) 0.002(4) -0.001(4) -0.005(4)
C3 0.030(5) 0.023(4) 0.025(4) -0.006(4) -0.002(4) 0.009(4)
C4 0.020(5) 0.025(4) 0.029(4) -0.007(4) -0.006(4) 0.002(4)
C5 0.027(5) 0.020(4) 0.034(5) -0.007(4) 0.002(4) 0.006(4)
C6 0.037(5) 0.021(4) 0.033(5) 0.006(4) 0.011(4) 0.003(4)
C7 0.022(5) 0.022(4) 0.042(5) 0.004(4) 0.013(4) 0.003(4)
C8 0.029(5) 0.021(4) 0.037(5) 0.004(4) 0.009(4) 0.000(4)
C9 0.034(5) 0.029(5) 0.031(5) 0.004(4) 0.006(4) 0.003(4)
C10 0.038(5) 0.020(4) 0.035(5) 0.006(4) 0.015(5) 0.007(4)
C11 0.038(5) 0.023(4) 0.028(5) 0.009(4) -0.001(5) 0.015(4)
C12 0.025(5) 0.024(4) 0.042(6) -0.008(4) 0.010(4) 0.008(3)
C13 0.043(5) 0.032(5) 0.017(5) -0.005(4) 0.004(4) 0.011(4)
C14 0.025(5) 0.018(4) 0.032(5) -0.001(4) -0.004(4) 0.004(3)
C15 0.020(5) 0.020(4) 0.038(5) -0.003(4) 0.002(4) 0.004(3)
C16 0.029(5) 0.023(4) 0.033(5) -0.002(4) 0.006(5) -0.012(3)
C17 0.040(6) 0.025(4) 0.029(5) 0.000(4) 0.000(4) -0.007(4)
C18 0.019(5) 0.028(4) 0.038(5) -0.004(4) 0.012(4) -0.006(3)
C19 0.044(5) 0.018(4) 0.019(5) -0.003(4) 0.007(4) -0.004(4)
C20 0.054(6) 0.012(4) 0.021(4) -0.002(4) 0.011(4) -0.012(4)
C21 0.031(4) 0.033(5) 0.028(5) 0.002(5) -0.009(4) -0.001(4)
C22 0.060(5) 0.033(5) 0.028(5) -0.001(5) -0.001(4) -0.003(4)
C23 0.059(6) 0.075(7) 0.048(6) 0.025(7) 0.002(5) 0.013(5)
C24 0.067(6) 0.062(8) 0.071(8) 0.031(6) 0.013(6) -0.007(5)
C25 0.084(7) 0.037(6) 0.068(7) 0.012(6) 0.001(6) -0.009(5)
C26 0.049(5) 0.047(6) 0.047(5) 0.004(6) 0.003(4) -0.007(4)
C27 0.044(6) 0.040(5) 0.046(6) 0.003(5) -0.009(5) -0.013(4)
C28 0.052(6) 0.049(6) 0.079(8) 0.008(6) -0.013(5) -0.012(5)
C29 0.076(8) 0.067(8) 0.090(9) 0.023(7) -0.025(7) -0.012(6)
C30 0.096(9) 0.051(7) 0.142(12) 0.040(9) -0.029(9) 0.012(6)
C31 0.078(8) 0.066(7) 0.133(11) -0.003(8) 0.015(7) 0.029(6)
C32 0.066(6) 0.049(6) 0.103(9) -0.002(6) -0.009(6) 0.015(5)
C33 0.025(5) 0.032(5) 0.057(6) 0.012(4) 0.012(5) -0.001(4)
C34 0.029(5) 0.041(5) 0.063(7) 0.006(5) -0.006(5) -0.001(4)
C35 0.044(6) 0.048(5) 0.081(7) 0.014(5) -0.007(6) -0.002(4)
C36 0.041(6) 0.072(7) 0.083(8) 0.049(6) -0.014(6) 0.000(5)
C37 0.042(7) 0.079(7) 0.111(9) 0.048(7) 0.009(6) 0.011(5)
C38 0.056(6) 0.062(6) 0.084(7) 0.041(5) 0.013(6) 0.007(5)
C39 0.033(6) 0.032(5) 0.043(6) -0.001(4) -0.005(5) -0.007(4)
C40 0.037(5) 0.051(5) 0.057(6) -0.010(5) -0.001(5) 0.001(4)
C41 0.070(7) 0.077(7) 0.056(6) -0.012(5) 0.003(6) -0.010(5)
C42 0.065(7) 0.059(6) 0.079(8) -0.005(6) -0.019(6) -0.013(5)
C43 0.045(6) 0.079(7) 0.060(7) 0.003(6) -0.001(6) -0.010(5)
C44 0.038(6) 0.068(6) 0.040(5) 0.006(5) -0.014(5) -0.007(4)
C45 0.028(5) 0.048(6) 0.029(5) 0.009(5) -0.001(4) 0.005(4)
C46 0.030(5) 0.052(6) 0.075(6) 0.011(6) -0.002(4) 0.002(5)
C47 0.062(6) 0.035(6) 0.099(8) 0.014(6) -0.016(6) -0.012(5)
C48 0.055(7) 0.072(8) 0.091(9) 0.036(7) -0.014(6) -0.025(6)
C49 0.049(6) 0.097(8) 0.069(7) 0.023(7) 0.009(5) -0.022(6)
C50 0.049(5) 0.053(6) 0.076(7) 0.004(5) 0.004(5) -0.010(5)
C51 0.036(5) 0.022(5) 0.024(4) 0.004(4) -0.010(4) -0.005(4)
C52 0.039(5) 0.045(6) 0.046(5) 0.009(5) 0.014(4) -0.005(4)
C53 0.066(6) 0.029(5) 0.055(6) 0.000(5) 0.000(5) -0.009(5)
C54 0.067(6) 0.045(6) 0.052(6) 0.006(5) 0.015(5) -0.009(5)
C55 0.039(5) 0.075(7) 0.037(5) 0.000(5) 0.014(4) -0.006(5)
C56 0.044(5) 0.041(5) 0.040(5) -0.003(5) 0.010(4) 0.000(4)
C57 0.025(4) 0.033(5) 0.038(5) -0.023(5) 0.002(4) -0.001(4)
C58 0.034(4) 0.034(5) 0.040(5) 0.013(5) 0.001(4) 0.014(4)
C59 0.060(5) 0.035(5) 0.039(6) 0.008(5) 0.009(4) 0.000(4)
C60 0.048(5) 0.055(6) 0.040(5) 0.001(6) 0.009(4) -0.009(5)
C61 0.062(6) 0.041(6) 0.056(6) -0.010(5) 0.015(5) 0.010(4)
C62 0.062(5) 0.038(5) 0.036(5) 0.014(5) 0.012(4) -0.013(4)
C63 0.040(5) 0.024(5) 0.023(5) 0.008(4) 0.008(4) 0.009(4)
C64 0.055(5) 0.037(5) 0.034(5) 0.000(5) 0.011(4) 0.002(4)
C65 0.057(6) 0.062(7) 0.028(5) 0.003(5) 0.000(4) 0.006(5)
C66 0.066(6) 0.057(7) 0.045(6) -0.011(6) -0.008(5) -0.012(5)
C67 0.061(6) 0.032(5) 0.069(7) -0.012(6) 0.011(5) -0.004(4)
C68 0.056(5) 0.034(6) 0.039(5) 0.005(5) 0.001(4) 0.004(4)
C69 0.027(5) 0.033(5) 0.032(5) -0.005(4) 0.003(4) -0.005(4)
C70 0.037(5) 0.031(5) 0.034(5) 0.005(4) -0.001(4) -0.002(4)
C71 0.057(6) 0.040(5) 0.046(6) 0.003(5) 0.006(5) 0.004(5)
C72 0.051(6) 0.046(6) 0.047(5) 0.004(5) -0.017(4) 0.013(5)
C73 0.050(6) 0.058(7) 0.067(6) -0.011(5) -0.005(5) -0.012(5)
C74 0.048(5) 0.043(5) 0.057(6) 0.005(5) -0.002(5) 0.000(5)
C75 0.040(6) 0.041(5) 0.037(5) 0.022(5) 0.009(4) 0.012(5)
C76 0.048(6) 0.074(7) 0.042(5) 0.010(5) 0.015(5) 0.022(5)
C77 0.083(8) 0.089(8) 0.073(7) 0.037(6) 0.045(6) 0.038(7)
C78 0.047(7) 0.152(11) 0.078(7) 0.057(8) 0.029(6) 0.055(7)
C79 0.040(7) 0.125(9) 0.089(8) 0.048(7) 0.007(5) 0.002(6)
C80 0.039(6) 0.097(7) 0.050(6) 0.032(5) 0.002(5) 0.012(6)
C81 0.038(5) 0.027(5) 0.040(5) -0.003(5) -0.002(4) 0.000(4)
C82 0.044(5) 0.054(6) 0.054(6) 0.001(5) 0.008(5) -0.026(4)
C83 0.067(6) 0.064(7) 0.089(8) -0.016(6) 0.031(6) -0.013(5)
C84 0.045(6) 0.093(8) 0.056(6) -0.015(6) 0.013(5) -0.001(6)
C85 0.033(5) 0.060(6) 0.053(6) 0.013(5) 0.009(5) -0.011(4)
C86 0.038(5) 0.043(5) 0.039(5) 0.000(4) 0.001(4) -0.005(4)
C87 0.029(4) 0.044(6) 0.027(5) -0.003(5) -0.007(4) -0.008(4)
C88 0.040(5) 0.063(6) 0.031(5) 0.010(6) 0.001(4) 0.006(4)
C89 0.072(7) 0.071(7) 0.050(7) 0.000(6) 0.000(5) 0.039(6)
C90 0.057(6) 0.099(9) 0.059(8) 0.048(7) 0.029(5) 0.025(6)
C91 0.053(6) 0.065(7) 0.077(7) 0.027(7) 0.016(6) 0.009(5)
C92 0.037(5) 0.064(7) 0.054(6) 0.011(6) 0.004(5) -0.010(4)
C93 0.084(7) 0.029(5) 0.034(6) 0.000(4) 0.014(6) 0.006(5)
C94 0.095(8) 0.037(5) 0.041(6) -0.001(5) 0.012(7) 0.000(5)
C95 0.126(9) 0.027(5) 0.035(6) -0.007(5) -0.007(7) -0.009(5)
C96 0.111(9) 0.016(5) 0.050(7) 0.007(5) 0.020(7) 0.001(5)
C97 0.093(8) 0.031(5) 0.055(7) 0.006(5) -0.022(7) -0.002(5)
C98 0.085(8) 0.027(5) 0.040(6) 0.003(5) -0.011(6) -0.010(5)
C99 0.076(7) 0.034(6) 0.060(6) 0.005(5) -0.036(6) -0.002(5)
C100 0.076(8) 0.026(5) 0.071(7) 0.011(5) -0.030(6) -0.005(5)
C101 0.054(6) 0.032(5) 0.046(6) -0.002(5) -0.019(5) -0.003(5)
C102 0.052(6) 0.029(5) 0.042(5) 0.004(5) -0.009(5) 0.007(5)
C103 0.039(5) 0.030(5) 0.038(5) -0.005(4) -0.007(4) 0.011(4)
C104 0.042(5) 0.028(5) 0.035(5) -0.007(4) 0.005(4) 0.002(4)
C105 0.042(5) 0.040(5) 0.032(5) 0.000(4) 0.005(4) 0.010(4)
C106 0.048(5) 0.024(5) 0.034(5) 0.003(4) 0.010(5) 0.001(5)
C107 0.045(5) 0.020(5) 0.035(5) -0.008(4) 0.006(4) 0.000(4)
C108 0.036(5) 0.034(5) 0.042(6) -0.006(5) -0.006(4) 0.012(4)
C109 0.056(5) 0.033(5) 0.028(5) 0.011(5) -0.001(4) 0.004(4)
C110 0.043(5) 0.034(5) 0.039(6) -0.013(5) -0.010(4) 0.007(4)
C111 0.044(5) 0.033(5) 0.048(6) 0.008(5) 0.000(5) 0.003(4)
C112 0.067(6) 0.026(5) 0.039(6) -0.005(5) -0.003(5) -0.003(4)
C113 0.100(8) 0.036(6) 0.062(6) -0.004(5) 0.022(6) 0.005(6)
C114 0.078(8) 0.084(9) 0.091(8) 0.009(6) 0.021(7) 0.003(7)
C115 0.112(10) 0.086(9) 0.137(11) 0.009(8) 0.026(9) -0.008(8)
C116 0.083(8) 0.141(11) 0.159(12) 0.005(10) 0.050(8) -0.004(9)
C117 0.147(8) 0.125(8) 0.183(9) 0.003(8) 0.046(8) -0.010(7)
C118 0.132(10) 0.070(8) 0.155(11) -0.005(8) 0.064(9) 0.001(7)
C119 0.158(9) 0.025(6) 0.049(7) -0.003(6) 0.004(6) -0.006(5)
C120 0.163(10) 0.050(7) 0.044(7) -0.003(6) 0.001(6) 0.010(6)
C121 0.198(12) 0.070(8) 0.052(8) -0.013(7) 0.001(7) 0.022(7)
C122 0.284(16) 0.065(8) 0.058(8) 0.014(8) 0.039(9) 0.025(9)
C123 0.264(15) 0.059(8) 0.070(9) 0.011(7) 0.061(9) -0.020(8)
C124 0.280(16) 0.056(8) 0.058(8) -0.003(7) 0.053(9) -0.021(8)
C125 0.132(9) 0.039(6) 0.063(7) 0.006(6) -0.038(7) -0.014(6)
C126 0.168(11) 0.074(7) 0.045(7) 0.004(6) -0.002(7) 0.011(7)
C127 0.180(12) 0.092(10) 0.078(9) 0.006(8) -0.039(8) 0.006(8)
C128 0.294(18) 0.060(8) 0.063(8) 0.009(8) -0.027(10) -0.002(10)
C129 0.224(14) 0.051(7) 0.071(9) 0.026(7) -0.027(9) -0.010(8)
C130 0.193(11) 0.032(6) 0.050(7) 0.005(6) -0.008(7) -0.007(6)
C131 0.117(9) 0.049(7) 0.083(7) -0.001(6) -0.060(7) -0.002(6)
C132 0.152(11) 0.072(7) 0.110(9) 0.027(7) -0.062(8) -0.002(7)
C133 0.147(10) 0.098(9) 0.125(10) 0.026(8) -0.088(8) -0.003(8)
C134 0.150(8) 0.098(7) 0.138(8) 0.021(7) -0.037(7) 0.000(7)
C135 0.114(8) 0.046(6) 0.104(8) 0.025(6) -0.038(7) -0.001(6)
C136 0.097(7) 0.040(6) 0.060(6) 0.001(5) -0.024(5) 0.007(5)
C137 0.061(9) 0.045(7) 0.116(10) 0.004(7) -0.043(8) -0.010(6)
C138 0.090(9) 0.047(6) 0.252(16) -0.019(8) -0.048(12) 0.002(6)
C139 0.070(10) 0.154(13) 0.229(18) -0.077(13) -0.052(11) 0.022(8)
C140 0.103(12) 0.081(9) 0.25(2) -0.021(11) 0.021(13) -0.008(7)
C141 0.075(8) 0.109(9) 0.237(13) -0.045(9) 0.014(10) -0.011(8)
C142 0.072(10) 0.051(7) 0.202(16) -0.006(9) -0.011(10) -0.001(6)
C143 0.056(6) 0.030(5) 0.061(7) 0.001(5) -0.011(6) 0.002(5)
C144 0.081(7) 0.040(5) 0.061(7) -0.006(5) -0.012(6) -0.001(5)
C145 0.103(9) 0.051(6) 0.087(9) 0.002(6) -0.028(8) -0.003(6)
C146 0.075(8) 0.059(7) 0.114(10) 0.009(8) -0.047(8) 0.003(6)
C147 0.054(7) 0.081(7) 0.101(9) 0.018(7) 0.003(6) 0.009(6)
C148 0.051(6) 0.041(5) 0.079(7) -0.009(5) -0.013(6) 0.011(5)
C149 0.036(5) 0.046(5) 0.034(5) -0.005(5) 0.000(5) 0.013(4)
C150 0.030(5) 0.039(5) 0.054(6) -0.004(5) 0.005(4) 0.000(4)
C151 0.055(6) 0.053(6) 0.075(7) -0.021(5) 0.008(5) -0.001(5)
C152 0.071(7) 0.052(7) 0.106(9) 0.018(7) 0.020(7) 0.003(5)
C153 0.050(6) 0.097(8) 0.078(8) 0.025(7) 0.024(6) 0.009(6)
C154 0.051(6) 0.077(7) 0.046(6) 0.006(5) 0.004(5) 0.006(5)
C155 0.045(5) 0.030(5) 0.029(5) 0.003(4) 0.000(4) 0.003(4)
C156 0.051(5) 0.038(5) 0.040(6) -0.006(5) -0.006(5) 0.003(4)
C157 0.067(6) 0.045(6) 0.038(5) 0.010(5) -0.005(5) -0.009(5)
C158 0.070(6) 0.021(5) 0.068(7) -0.004(5) -0.007(5) 0.001(5)
C159 0.049(5) 0.030(5) 0.045(6) 0.000(5) -0.003(5) 0.007(4)
C160 0.037(5) 0.035(5) 0.039(5) 0.005(5) 0.001(4) -0.005(4)
C161 0.029(5) 0.032(5) 0.029(5) 0.001(4) 0.004(4) 0.001(4)
C162 0.043(5) 0.042(5) 0.029(5) 0.002(4) -0.007(5) -0.005(4)
C163 0.048(5) 0.045(5) 0.048(6) -0.007(5) -0.004(5) 0.012(4)
C164 0.054(6) 0.048(5) 0.040(6) 0.014(5) -0.013(5) 0.011(4)
C165 0.049(6) 0.044(5) 0.045(5) 0.018(5) 0.008(5) 0.004(4)
C166 0.039(5) 0.032(5) 0.043(5) 0.000(4) 0.005(5) 0.001(4)
C167 0.043(5) 0.026(5) 0.047(6) 0.005(4) 0.002(5) 0.006(4)
C168 0.060(6) 0.049(5) 0.043(6) 0.001(5) -0.001(5) 0.004(4)
C169 0.057(6) 0.058(6) 0.053(7) -0.004(5) -0.012(5) 0.000(4)
C170 0.081(7) 0.069(6) 0.038(5) -0.003(5) 0.000(6) -0.005(5)
C171 0.069(7) 0.064(6) 0.052(7) -0.004(5) -0.009(5) 0.012(5)
C172 0.043(5) 0.040(5) 0.044(6) -0.007(5) -0.008(5) 0.007(4)
C173 0.052(6) 0.051(6) 0.042(5) -0.002(5) 0.007(5) 0.003(5)
C174 0.055(6) 0.053(6) 0.098(8) 0.004(6) -0.001(6) -0.005(5)
C175 0.066(6) 0.079(7) 0.080(7) 0.005(7) -0.028(5) -0.021(6)
C176 0.106(9) 0.065(8) 0.060(7) 0.003(6) -0.022(6) -0.044(7)
C177 0.104(8) 0.041(6) 0.065(7) -0.007(5) -0.010(6) -0.026(6)
C178 0.061(6) 0.046(6) 0.063(6) -0.004(5) 0.001(5) -0.001(5)
C179 0.049(6) 0.036(6) 0.056(6) 0.009(5) -0.006(5) 0.006(5)
C180 0.076(7) 0.054(6) 0.072(7) 0.023(5) 0.025(6) 0.014(6)
C181 0.052(7) 0.090(8) 0.143(10) 0.020(8) 0.015(6) -0.002(6)
C182 0.046(7) 0.087(8) 0.115(9) 0.001(7) -0.004(6) -0.017(6)
C183 0.085(8) 0.065(6) 0.074(7) 0.010(6) -0.011(6) -0.022(6)
C184 0.063(6) 0.046(6) 0.064(6) 0.006(5) -0.004(5) 0.008(5)
C185 0.066(6) 0.019(5) 0.041(5) -0.009(4) 0.007(4) -0.004(4)
C186 0.047(5) 0.036(5) 0.050(5) -0.001(5) 0.010(4) 0.007(5)
C187 0.042(5) 0.034(5) 0.030(5) -0.001(4) 0.002(4) 0.000(5)
C188 0.046(6) 0.022(5) 0.046(5) -0.001(4) -0.006(4) -0.004(4)
C189 0.027(5) 0.040(5) 0.042(5) 0.009(5) 0.002(4) 0.003(4)
C190 0.059(6) 0.032(5) 0.038(5) -0.002(4) -0.006(5) 0.009(4)
C191 0.050(5) 0.035(5) 0.048(5) -0.009(5) -0.001(5) -0.001(4)
C192 0.045(5) 0.029(5) 0.045(6) 0.000(5) -0.003(5) 0.000(4)
C193 0.052(5) 0.033(5) 0.039(5) -0.011(4) -0.010(5) 0.008(4)
C194 0.054(6) 0.034(5) 0.036(5) -0.010(4) -0.025(4) -0.002(4)

loop_
_atom_type_symbol
_atom_type_description
_atom_type_scat_dispersion_real
_atom_type_scat_dispersion_imag
_atom_type_scat_source
C C 0.0033 0.0016 'International Tables Vol C Tables 4.2.6.8 and 6.1.1.4'
H H 0.0000 0.0000 'International Tables Vol C Tables 4.2.6.8 and 6.1.1.4'
N N 0.0061 0.0033 'International Tables Vol C Tables 4.2.6.8 and 6.1.1.4'
Zn Zn 0.2839 1.4301 'International Tables Vol C Tables 4.2.6.8 and 6.1.1.4'

loop_
_geom_angle_atom_site_label_1
_geom_angle_atom_site_label_2
_geom_angle_atom_site_label_3
_geom_angle
N3 Zn1 N1 156.36(18)
N3 Zn1 N2 87.7(2)
N1 Zn1 N2 89.1(2)
N3 Zn1 N4 88.5(2)
N1 Zn1 N4 88.5(2)
N2 Zn1 N4 164.88(18)
N3 Zn1 N9 103.15(19)
N1 Zn1 N9 100.49(19)
N2 Zn1 N9 98.8(2)
N4 Zn1 N9 96.3(2)
N6 Zn2 N8 164.9(2)
N6 Zn2 N7 88.2(3)
N8 Zn2 N7 89.8(2)
N6 Zn2 N5 89.1(3)
N8 Zn2 N5 87.3(3)
N7 Zn2 N5 158.9(2)
N6 Zn2 N10 97.5(2)
N8 Zn2 N10 97.6(2)
N7 Zn2 N10 104.0(2)
N5 Zn2 N10 97.1(2)
C4 N1 C1 107.9(5)
C4 N1 Zn1 124.9(4)
C1 N1 Zn1 126.2(4)
C9 N2 C6 106.7(5)
C9 N2 Zn1 121.9(4)
C6 N2 Zn1 122.2(4)
C11 N3 C14 108.1(5)
C11 N3 Zn1 125.3(5)
C14 N3 Zn1 124.9(4)
C19 N4 C16 108.2(5)
C19 N4 Zn1 122.0(4)
C16 N4 Zn1 123.3(4)
C96 N5 C93 108.2(7)
C96 N5 Zn2 124.0(6)
C93 N5 Zn2 125.1(5)
C101 N6 C98 107.0(7)
C101 N6 Zn2 119.0(5)
C98 N6 Zn2 122.5(5)
C103 N7 C106 108.0(6)
C103 N7 Zn2 125.7(5)
C106 N7 Zn2 125.7(5)
C108 N8 C111 108.9(6)
C108 N8 Zn2 121.5(5)
C111 N8 Zn2 121.9(5)
C189 N9 C185 116.1(6)
C189 N9 Zn1 124.5(5)
C185 N9 Zn1 119.3(5)
C194 N10 C190 118.1(6)
C194 N10 Zn2 121.8(5)
C190 N10 Zn2 119.5(5)
N1 C1 C20 124.2(6)
N1 C1 C2 109.0(5)
C20 C1 C2 126.8(6)
C3 C2 C1 106.6(6)
C3 C2 C21 123.3(6)
C1 C2 C21 130.0(6)
C2 C3 C4 106.8(6)
C2 C3 C27 124.8(7)
C4 C3 C27 127.3(6)
N1 C4 C5 124.3(6)
N1 C4 C3 109.2(5)
C5 C4 C3 125.7(6)
C4 C5 C6 123.8(6)
C4 C5 C33 118.5(6)
C6 C5 C33 117.7(6)
N2 C6 C5 121.6(6)
N2 C6 C7 110.5(6)
C5 C6 C7 127.7(7)
C8 C7 C6 106.5(6)
C8 C7 C39 124.1(6)
C6 C7 C39 129.3(7)
C7 C8 C45 124.5(6)
C7 C8 C9 106.3(6)
C45 C8 C9 128.3(6)
N2 C9 C10 122.7(6)
N2 C9 C8 109.6(6)
C10 C9 C8 127.5(7)
C9 C10 C11 122.6(6)
C9 C10 C51 120.2(6)
C11 C10 C51 117.2(6)
N3 C11 C10 125.0(6)
N3 C11 C12 109.6(6)
C10 C11 C12 125.3(7)
C13 C12 C11 105.0(6)
C13 C12 C57 122.9(6)
C11 C12 C57 131.6(6)
C12 C13 C14 108.3(6)
C12 C13 C63 125.1(6)
C14 C13 C63 125.3(6)
N3 C14 C15 124.3(6)
N3 C14 C13 108.5(6)
C15 C14 C13 126.6(7)
C14 C15 C16 123.8(6)
C14 C15 C69 114.5(6)
C16 C15 C69 121.7(6)
N4 C16 C15 123.2(6)
N4 C16 C17 109.4(6)
C15 C16 C17 127.4(7)
C18 C17 C16 106.9(6)
C18 C17 C75 122.0(6)
C16 C17 C75 130.7(7)
C17 C18 C19 106.5(6)
C17 C18 C81 122.6(6)
C19 C18 C81 130.3(6)
N4 C19 C20 123.0(6)
N4 C19 C18 108.8(6)
C20 C19 C18 128.1(6)
C1 C20 C19 124.8(6)
C1 C20 C87 118.1(6)
C19 C20 C87 117.1(6)
C22 C21 C26 117.3(7)
C22 C21 C2 122.2(7)
C26 C21 C2 120.3(7)
C21 C22 C23 121.9(7)
C24 C23 C22 119.0(8)
C25 C24 C23 121.4(9)
C24 C25 C26 118.5(8)
C21 C26 C25 121.9(7)
C28 C27 C32 116.6(8)
C28 C27 C3 124.0(8)
C32 C27 C3 119.3(8)
C27 C28 C29 121.2(9)
C30 C29 C28 116.6(10)
C31 C30 C29 125.3(11)
C30 C31 C32 116.0(10)
C27 C32 C31 124.2(9)
C34 C33 C38 117.9(7)
C34 C33 C5 122.3(7)
C38 C33 C5 119.7(8)
C35 C34 C33 123.9(7)
C36 C35 C34 117.2(8)
C37 C36 C35 122.5(9)
C36 C37 C38 120.4(8)
C33 C38 C37 118.1(8)
C44 C39 C40 116.8(7)
C44 C39 C7 122.4(7)
C40 C39 C7 120.8(7)
C39 C40 C41 121.9(7)
C42 C41 C40 117.4(8)
C43 C42 C41 121.8(8)
C42 C43 C44 118.7(8)
C43 C44 C39 123.4(8)
C46 C45 C50 117.1(7)
C46 C45 C8 120.2(7)
C50 C45 C8 122.7(7)
C45 C46 C47 121.8(8)
C48 C47 C46 120.6(9)
C47 C48 C49 120.1(9)
C48 C49 C50 119.7(8)
C45 C50 C49 120.7(8)
C56 C51 C52 116.8(6)
C56 C51 C10 123.1(6)
C52 C51 C10 120.1(6)
C53 C52 C51 121.4(7)
C54 C53 C52 120.3(7)
C53 C54 C55 120.2(7)
C56 C55 C54 118.8(7)
C51 C56 C55 122.5(7)
C62 C57 C58 119.5(7)
C62 C57 C12 118.3(7)
C58 C57 C12 122.0(6)
C57 C58 C59 121.2(7)
C60 C59 C58 119.6(7)
C59 C60 C61 120.2(7)
C60 C61 C62 119.6(7)
C57 C62 C61 119.9(7)
C68 C63 C64 118.1(7)
C68 C63 C13 119.3(6)
C64 C63 C13 122.5(6)
C63 C64 C65 119.7(6)
C66 C65 C64 120.1(7)
C65 C66 C67 121.6(8)
C66 C67 C68 118.8(7)
C63 C68 C67 121.7(7)
C70 C69 C74 118.3(7)
C70 C69 C15 120.1(6)
C74 C69 C15 121.5(7)
C69 C70 C71 121.0(6)
C72 C71 C70 121.1(7)
C71 C72 C73 119.9(7)
C72 C73 C74 119.9(7)
C69 C74 C73 119.7(7)
C76 C75 C80 117.8(7)
C76 C75 C17 119.5(7)
C80 C75 C17 122.7(7)
C75 C76 C77 123.8(8)
C76 C77 C78 117.6(9)
C79 C78 C77 120.7(8)
C78 C79 C80 120.8(8)
C79 C80 C75 119.3(8)
C86 C81 C82 117.5(6)
C86 C81 C18 126.5(7)
C82 C81 C18 115.9(6)
C81 C82 C83 121.5(7)
C84 C83 C82 119.5(8)
C83 C84 C85 120.7(7)
C84 C85 C86 119.8(7)
C81 C86 C85 121.0(7)
C92 C87 C88 119.9(7)
C92 C87 C20 119.8(7)
C88 C87 C20 120.3(7)
C87 C88 C89 119.8(7)
C90 C89 C88 118.6(8)
C89 C90 C91 121.5(9)
C90 C91 C92 119.6(8)
C87 C92 C91 120.4(8)
N5 C93 C112 123.2(7)
N5 C93 C94 108.8(8)
C112 C93 C94 128.0(9)
C95 C94 C93 107.0(8)
C95 C94 C113 125.7(9)
C93 C94 C113 125.9(9)
C94 C95 C96 108.6(8)
C94 C95 C119 123.1(10)
C96 C95 C119 127.8(10)
N5 C96 C97 123.4(9)
N5 C96 C95 106.9(9)
C97 C96 C95 129.6(9)
C96 C97 C98 124.5(8)
C96 C97 C125 118.6(9)
C98 C97 C125 116.9(9)
N6 C98 C97 121.7(9)
N6 C98 C99 109.5(8)
C97 C98 C99 128.8(9)
C100 C99 C98 107.0(7)
C100 C99 C131 125.6(9)
C98 C99 C131 126.9(9)
C99 C100 C101 106.5(8)
C99 C100 C137 128.2(8)
C101 C100 C137 122.7(9)
N6 C101 C102 123.6(7)
N6 C101 C100 109.6(8)
C102 C101 C100 126.2(8)
C103 C102 C101 122.9(7)
C103 C102 C143 122.0(7)
C101 C102 C143 114.3(7)
N7 C103 C102 124.6(7)
N7 C103 C104 108.6(6)
C102 C103 C104 126.7(7)
C105 C104 C103 106.7(6)
C105 C104 C149 124.6(7)
C103 C104 C149 128.7(7)
C104 C105 C106 107.5(6)
C104 C105 C155 123.9(7)
C106 C105 C155 128.5(7)
N7 C106 C107 124.2(6)
N7 C106 C105 109.0(6)
C107 C106 C105 126.3(7)
C106 C107 C108 122.6(6)
C106 C107 C161 123.7(6)
C108 C107 C161 113.6(6)
N8 C108 C107 126.2(7)
N8 C108 C109 108.4(6)
C107 C108 C109 125.4(7)
C110 C109 C167 128.5(7)
C110 C109 C108 106.3(6)
C167 C109 C108 124.2(7)
C109 C110 C111 108.0(6)
C109 C110 C173 123.9(7)
C111 C110 C173 127.1(7)
C112 C111 N8 121.3(7)
C112 C111 C110 130.1(8)
N8 C111 C110 107.9(7)
C111 C112 C93 123.6(7)
C111 C112 C179 120.0(7)
C93 C112 C179 116.5(8)
C118 C113 C114 119.7(10)
C118 C113 C94 121.6(9)
C114 C113 C94 118.4(9)
C115 C114 C113 122.1(10)
C114 C115 C116 119.8(11)
C115 C116 C117 119.1(11)
C116 C117 C118 117.7(12)
C113 C118 C117 120.3(11)
C124 C119 C120 117.0(9)
C124 C119 C95 122.5(9)
C120 C119 C95 120.4(9)
C119 C120 C121 120.1(9)
C122 C121 C120 120.6(10)
C123 C122 C121 119.0(10)
C122 C123 C124 119.7(10)
C119 C124 C123 123.2(10)
C130 C125 C126 119.0(8)
C130 C125 C97 123.7(9)
C126 C125 C97 116.2(9)
C127 C126 C125 119.7(10)
C128 C127 C126 118.2(11)
C129 C128 C127 122.4(10)
C128 C129 C130 119.7(10)
C125 C130 C129 120.9(9)
C132 C131 C136 117.2(8)
C132 C131 C99 122.1(8)
C136 C131 C99 120.7(8)
C131 C132 C133 120.8(9)
C134 C133 C132 119.8(10)
C135 C134 C133 118.9(11)
C134 C135 C136 121.2(9)
C131 C136 C135 121.9(8)
C142 C137 C138 118.6(12)
C142 C137 C100 118.7(10)
C138 C137 C100 122.5(13)
C137 C138 C139 116.9(13)
C140 C139 C138 122.3(13)
C141 C140 C139 117.2(14)
C140 C141 C142 120.0(14)
C137 C142 C141 123.4(13)
C144 C143 C148 119.6(8)
C144 C143 C102 118.9(9)
C148 C143 C102 121.4(8)
C143 C144 C145 122.1(9)
C146 C145 C144 118.4(10)
C145 C146 C147 120.7(10)
C148 C147 C146 118.5(9)
C143 C148 C147 120.7(8)
C150 C149 C154 118.5(7)
C150 C149 C104 121.9(7)
C154 C149 C104 119.5(7)
C149 C150 C151 120.9(7)
C152 C151 C150 119.9(8)
C151 C152 C153 120.7(9)
C152 C153 C154 118.6(8)
C149 C154 C153 121.3(8)
C160 C155 C156 118.9(6)
C160 C155 C105 119.1(7)
C156 C155 C105 121.9(7)
C157 C156 C155 118.9(7)
C158 C157 C156 121.8(7)
C157 C158 C159 118.6(7)
C158 C159 C160 121.2(7)
C159 C160 C155 120.5(7)
C166 C161 C162 118.3(7)
C166 C161 C107 124.3(7)
C162 C161 C107 117.3(7)
C163 C162 C161 120.4(7)
C162 C163 C164 120.9(7)
C165 C164 C163 118.6(7)
C166 C165 C164 119.4(7)
C161 C166 C165 122.3(7)
C168 C167 C172 119.1(7)
C168 C167 C109 123.7(7)
C172 C167 C109 117.1(7)
C167 C168 C169 119.3(7)
C170 C169 C168 121.0(8)
C171 C170 C169 119.9(8)
C170 C171 C172 120.5(8)
C171 C172 C167 120.2(7)
C178 C173 C174 117.3(7)
C178 C173 C110 120.8(8)
C174 C173 C110 122.0(7)
C175 C174 C173 120.4(8)
C176 C175 C174 120.6(8)
C177 C176 C175 119.3(8)
C176 C177 C178 121.2(8)
C177 C178 C173 121.2(8)
C184 C179 C180 118.1(7)
C184 C179 C112 121.4(8)
C180 C179 C112 120.5(7)
C179 C180 C181 120.2(8)
C182 C181 C180 120.7(9)
C181 C182 C183 118.7(8)
C184 C183 C182 118.5(8)
C179 C184 C183 123.7(8)
N9 C185 C186 124.0(6)
C185 C186 C187 119.2(7)
C188 C187 C186 117.2(7)
C188 C187 C192 122.2(7)
C186 C187 C192 120.4(7)
C187 C188 C189 118.9(6)
N9 C189 C188 124.5(6)
N10 C190 C191 122.2(7)
C190 C191 C192 119.6(7)
C193 C192 C191 118.1(7)
C193 C192 C187 120.7(7)
C191 C192 C187 121.2(7)
C192 C193 C194 119.1(7)
N10 C194 C193 122.9(6)

loop_
_geom_bond_atom_site_label_1
_geom_bond_atom_site_label_2
_geom_bond_distance
Zn1 N3 2.055(5)
Zn1 N1 2.060(5)
Zn1 N2 2.071(5)
Zn1 N4 2.083(5)
Zn1 N9 2.161(5)
Zn2 N6 2.042(6)
Zn2 N8 2.048(6)
Zn2 N7 2.056(6)
Zn2 N5 2.069(6)
Zn2 N10 2.182(6)
N1 C4 1.352(7)
N1 C1 1.355(7)
N2 C9 1.371(7)
N2 C6 1.373(7)
N3 C11 1.363(7)
N3 C14 1.366(7)
N4 C19 1.356(7)
N4 C16 1.368(7)
N5 C96 1.383(10)
N5 C93 1.384(9)
N6 C101 1.364(8)
N6 C98 1.371(9)
N7 C103 1.376(8)
N7 C106 1.378(8)
N8 C108 1.349(8)
N8 C111 1.400(8)
N9 C189 1.309(7)
N9 C185 1.322(8)
N10 C194 1.326(8)
N10 C190 1.340(8)
C1 C20 1.416(8)
C1 C2 1.452(8)
C2 C3 1.355(8)
C2 C21 1.486(8)
C3 C4 1.443(8)
C3 C27 1.466(9)
C4 C5 1.421(8)
C5 C6 1.425(8)
C5 C33 1.473(9)
C6 C7 1.447(8)
C7 C8 1.376(8)
C7 C39 1.458(9)
C8 C45 1.467(9)
C8 C9 1.470(8)
C9 C10 1.401(9)
C10 C11 1.428(9)
C10 C51 1.492(8)
C11 C12 1.478(9)
C12 C13 1.365(8)
C12 C57 1.496(9)
C13 C14 1.456(8)
C13 C63 1.490(9)
C14 C15 1.401(8)
C15 C16 1.412(8)
C15 C69 1.478(8)
C16 C17 1.440(8)
C17 C18 1.374(8)
C17 C75 1.468(9)
C18 C19 1.464(8)
C18 C81 1.501(8)
C19 C20 1.430(8)
C20 C87 1.493(8)
C21 C22 1.364(8)
C21 C26 1.385(9)
C22 C23 1.384(9)
C23 C24 1.370(10)
C24 C25 1.352(10)
C25 C26 1.393(9)
C27 C28 1.361(9)
C27 C32 1.387(10)
C28 C29 1.445(11)
C29 C30 1.350(12)
C30 C31 1.337(12)
C31 C32 1.390(11)
C33 C34 1.381(9)
C33 C38 1.387(9)
C34 C35 1.371(9)
C35 C36 1.364(10)
C36 C37 1.336(10)
C37 C38 1.436(10)
C39 C44 1.375(9)
C39 C40 1.380(9)
C40 C41 1.409(9)
C41 C42 1.390(10)
C42 C43 1.355(10)
C43 C44 1.371(9)
C45 C46 1.366(9)
C45 C50 1.385(9)
C46 C47 1.400(10)
C47 C48 1.330(10)
C48 C49 1.367(11)
C49 C50 1.415(10)
C51 C56 1.375(8)
C51 C52 1.390(8)
C52 C53 1.383(9)
C53 C54 1.349(9)
C54 C55 1.386(9)
C55 C56 1.379(8)
C57 C62 1.370(8)
C57 C58 1.371(8)
C58 C59 1.380(8)
C59 C60 1.360(9)
C60 C61 1.391(9)
C61 C62 1.392(9)
C63 C68 1.378(8)
C63 C64 1.388(8)
C64 C65 1.402(9)
C65 C66 1.345(9)
C66 C67 1.361(10)
C67 C68 1.386(9)
C69 C70 1.375(8)
C69 C74 1.394(8)
C70 C71 1.378(9)
C71 C72 1.352(9)
C72 C73 1.368(9)
C73 C74 1.413(9)
C75 C76 1.357(9)
C75 C80 1.401(9)
C76 C77 1.364(10)
C77 C78 1.379(12)
C78 C79 1.363(11)
C79 C80 1.376(10)
C81 C86 1.387(8)
C81 C82 1.390(8)
C82 C83 1.402(9)
C83 C84 1.349(10)
C84 C85 1.381(9)
C85 C86 1.391(9)
C87 C92 1.367(9)
C87 C88 1.380(9)
C88 C89 1.419(10)
C89 C90 1.360(11)
C90 C91 1.370(11)
C91 C92 1.389(9)
C93 C112 1.426(10)
C93 C94 1.454(10)
C94 C95 1.346(10)
C94 C113 1.489(11)
C95 C96 1.471(11)
C95 C119 1.498(11)
C96 C97 1.394(11)
C97 C98 1.410(11)
C97 C125 1.514(11)
C98 C99 1.471(10)
C99 C100 1.344(10)
C99 C131 1.478(11)
C100 C101 1.482(10)
C100 C137 1.495(13)
C101 C102 1.414(9)
C102 C103 1.399(9)
C102 C143 1.485(10)
C103 C104 1.472(9)
C104 C105 1.366(8)
C104 C149 1.494(9)
C105 C106 1.453(9)
C105 C155 1.494(9)
C106 C107 1.401(9)
C107 C108 1.407(9)
C107 C161 1.486(9)
C108 C109 1.480(9)
C109 C110 1.377(9)
C109 C167 1.480(9)
C110 C111 1.436(9)
C110 C173 1.502(9)
C111 C112 1.387(9)
C112 C179 1.494(9)
C113 C118 1.351(11)
C113 C114 1.369(10)
C114 C115 1.343(12)
C115 C116 1.381(12)
C116 C117 1.411(14)
C117 C118 1.423(13)
C119 C124 1.357(11)
C119 C120 1.369(10)
C120 C121 1.405(11)
C121 C122 1.379(12)
C122 C123 1.331(12)
C123 C124 1.392(12)
C125 C130 1.368(10)
C125 C126 1.432(11)
C126 C127 1.400(12)
C127 C128 1.386(13)
C128 C129 1.361(13)
C129 C130 1.389(11)
C131 C132 1.388(11)
C131 C136 1.401(10)
C132 C133 1.431(12)
C133 C134 1.416(13)
C134 C135 1.348(12)
C135 C136 1.405(10)
C137 C142 1.382(13)
C137 C138 1.390(12)
C138 C139 1.446(16)
C139 C140 1.424(16)
C140 C141 1.338(15)
C141 C142 1.411(13)
C143 C144 1.362(10)
C143 C148 1.383(10)
C144 C145 1.389(11)
C145 C146 1.386(12)
C146 C147 1.410(12)
C147 C148 1.395(10)
C149 C150 1.373(9)
C149 C154 1.383(9)
C150 C151 1.385(9)
C151 C152 1.361(10)
C152 C153 1.381(11)
C153 C154 1.389(10)
C155 C160 1.376(8)
C155 C156 1.398(8)
C156 C157 1.389(9)
C157 C158 1.360(9)
C158 C159 1.372(9)
C159 C160 1.375(8)
C161 C166 1.362(8)
C161 C162 1.381(8)
C162 C163 1.377(8)
C163 C164 1.387(9)
C164 C165 1.383(9)
C165 C166 1.380(8)
C167 C168 1.391(9)
C167 C172 1.413(9)
C168 C169 1.393(9)
C169 C170 1.386(9)
C170 C171 1.366(9)
C171 C172 1.383(9)
C173 C178 1.383(9)
C173 C174 1.396(9)
C174 C175 1.393(10)
C175 C176 1.364(11)
C176 C177 1.352(10)
C177 C178 1.377(10)
C179 C184 1.353(9)
C179 C180 1.383(9)
C180 C181 1.405(10)
C181 C182 1.386(11)
C182 C183 1.397(10)
C183 C184 1.390(10)
C185 C186 1.369(8)
C186 C187 1.391(8)
C187 C188 1.354(8)
C187 C192 1.501(9)
C188 C189 1.392(8)
C190 C191 1.378(8)
C191 C192 1.396(8)
C192 C193 1.362(9)
C193 C194 1.401(8)

loop_
_geom_torsion_atom_site_label_1
_geom_torsion_atom_site_label_2
_geom_torsion_atom_site_label_3
_geom_torsion_atom_site_label_4
_geom_torsion
C4 N1 C1 C20 177.6(5)
Zn1 N1 C1 C20 -13.4(8)
C4 N1 C1 C2 -3.8(6)
Zn1 N1 C1 C2 165.3(4)
N1 C1 C2 C3 -0.9(7)
C20 C1 C2 C3 177.7(6)
N1 C1 C2 C21 -176.9(6)
C20 C1 C2 C21 1.7(10)
C1 C2 C3 C4 4.8(7)
C21 C2 C3 C4 -178.8(6)
C1 C2 C3 C27 -163.8(6)
C21 C2 C3 C27 12.6(10)
C1 N1 C4 C5 -163.6(6)
Zn1 N1 C4 C5 27.1(8)
C1 N1 C4 C3 6.8(6)
Zn1 N1 C4 C3 -162.4(4)
C2 C3 C4 N1 -7.4(7)
C27 C3 C4 N1 160.8(6)
C2 C3 C4 C5 162.9(6)
C27 C3 C4 C5 -28.9(10)
N1 C4 C5 C6 -17.4(9)
C3 C4 C5 C6 173.7(6)
N1 C4 C5 C33 161.6(6)
C3 C4 C5 C33 -7.3(9)
C9 N2 C6 C5 -170.2(5)
Zn1 N2 C6 C5 42.7(7)
C9 N2 C6 C7 6.3(7)
Zn1 N2 C6 C7 -140.9(4)
C4 C5 C6 N2 -20.4(9)
C33 C5 C6 N2 160.5(6)
C4 C5 C6 C7 163.8(6)
C33 C5 C6 C7 -15.2(9)
N2 C6 C7 C8 -4.0(7)
C5 C6 C7 C8 172.1(6)
N2 C6 C7 C39 171.0(6)
C5 C6 C7 C39 -12.8(10)
C6 C7 C8 C45 170.1(6)
C39 C7 C8 C45 -5.2(10)
C6 C7 C8 C9 0.2(6)
C39 C7 C8 C9 -175.2(6)
C6 N2 C9 C10 169.7(6)
Zn1 N2 C9 C10 -43.1(7)
C6 N2 C9 C8 -6.1(6)
Zn1 N2 C9 C8 141.2(4)
C7 C8 C9 N2 3.6(7)
C45 C8 C9 N2 -165.8(6)
C7 C8 C9 C10 -171.8(6)
C45 C8 C9 C10 18.8(11)
N2 C9 C10 C11 12.0(9)
C8 C9 C10 C11 -173.1(6)
N2 C9 C10 C51 -167.3(6)
C8 C9 C10 C51 7.6(10)
C14 N3 C11 C10 174.4(5)
Zn1 N3 C11 C10 -20.1(8)
C14 N3 C11 C12 -3.8(7)
Zn1 N3 C11 C12 161.7(4)
C9 C10 C11 N3 22.2(9)
C51 C10 C11 N3 -158.4(6)
C9 C10 C11 C12 -159.9(6)
C51 C10 C11 C12 19.5(9)
N3 C11 C12 C13 -0.9(7)
C10 C11 C12 C13 -179.0(6)
N3 C11 C12 C57 -173.1(6)
C10 C11 C12 C57 8.7(11)
C11 C12 C13 C14 4.9(7)
C57 C12 C13 C14 178.0(6)
C11 C12 C13 C63 -162.6(6)
C57 C12 C13 C63 10.5(10)
C11 N3 C14 C15 -164.8(6)
Zn1 N3 C14 C15 29.6(8)
C11 N3 C14 C13 6.8(6)
Zn1 N3 C14 C13 -158.8(4)
C12 C13 C14 N3 -7.4(7)
C63 C13 C14 N3 160.0(6)
C12 C13 C14 C15 163.9(6)
C63 C13 C14 C15 -28.7(10)
N3 C14 C15 C16 -22.6(9)
C13 C14 C15 C16 167.4(6)
N3 C14 C15 C69 154.5(6)
C13 C14 C15 C69 -15.6(9)
C19 N4 C16 C15 -171.9(6)
Zn1 N4 C16 C15 36.0(8)
C19 N4 C16 C17 5.7(7)
Zn1 N4 C16 C17 -146.4(4)
C14 C15 C16 N4 -12.9(10)
C69 C15 C16 N4 170.2(5)
C14 C15 C16 C17 170.0(6)
C69 C15 C16 C17 -6.9(10)
N4 C16 C17 C18 -3.0(7)
C15 C16 C17 C18 174.4(6)
N4 C16 C17 C75 168.7(6)
C15 C16 C17 C75 -13.9(11)
C16 C17 C18 C19 -0.6(7)
C75 C17 C18 C19 -173.2(6)
C16 C17 C18 C81 170.9(6)
C75 C17 C18 C81 -1.7(10)
C16 N4 C19 C20 170.1(5)
Zn1 N4 C19 C20 -37.4(7)
C16 N4 C19 C18 -6.0(6)
Zn1 N4 C19 C18 146.5(4)
C17 C18 C19 N4 4.1(7)
C81 C18 C19 N4 -166.5(6)
C17 C18 C19 C20 -171.7(6)
C81 C18 C19 C20 17.6(10)
N1 C1 C20 C19 18.5(9)
C2 C1 C20 C19 -159.9(6)
N1 C1 C20 C87 -163.5(6)
C2 C1 C20 C87 18.1(9)
N4 C19 C20 C1 9.4(9)
C18 C19 C20 C1 -175.3(6)
N4 C19 C20 C87 -168.6(6)
C18 C19 C20 C87 6.7(9)
C3 C2 C21 C22 96.2(8)
C1 C2 C21 C22 -88.4(8)
C3 C2 C21 C26 -79.2(8)
C1 C2 C21 C26 96.3(8)
C26 C21 C22 C23 -0.1(10)
C2 C21 C22 C23 -175.6(6)
C21 C22 C23 C24 -0.3(11)
C22 C23 C24 C25 0.6(12)
C23 C24 C25 C26 -0.4(12)
C22 C21 C26 C25 0.2(10)
C2 C21 C26 C25 175.8(6)
C24 C25 C26 C21 0.0(11)
C2 C3 C27 C28 -54.6(10)
C4 C3 C27 C28 139.2(7)
C2 C3 C27 C32 122.9(8)
C4 C3 C27 C32 -43.4(10)
C32 C27 C28 C29 0.5(11)
C3 C27 C28 C29 178.0(7)
C27 C28 C29 C30 -1.5(13)
C28 C29 C30 C31 3.3(16)
C29 C30 C31 C32 -3.7(17)
C28 C27 C32 C31 -1.0(12)
C3 C27 C32 C31 -178.6(7)
C30 C31 C32 C27 2.5(14)
C4 C5 C33 C34 -56.2(9)
C6 C5 C33 C34 122.9(7)
C4 C5 C33 C38 127.7(7)
C6 C5 C33 C38 -53.2(8)
C38 C33 C34 C35 -2.4(11)
C5 C33 C34 C35 -178.6(6)
C33 C34 C35 C36 1.5(11)
C34 C35 C36 C37 0.1(12)
C35 C36 C37 C38 -0.8(14)
C34 C33 C38 C37 1.6(10)
C5 C33 C38 C37 178.0(6)
C36 C37 C38 C33 -0.2(12)
C8 C7 C39 C44 -59.4(9)
C6 C7 C39 C44 126.3(7)
C8 C7 C39 C40 118.4(7)
C6 C7 C39 C40 -55.9(10)
C44 C39 C40 C41 -2.0(11)
C7 C39 C40 C41 -179.9(6)
C39 C40 C41 C42 0.1(11)
C40 C41 C42 C43 2.3(12)
C41 C42 C43 C44 -2.6(13)
C42 C43 C44 C39 0.6(12)
C40 C39 C44 C43 1.7(11)
C7 C39 C44 C43 179.6(7)
C7 C8 C45 C46 -75.5(8)
C9 C8 C45 C46 92.1(9)
C7 C8 C45 C50 103.2(8)
C9 C8 C45 C50 -89.2(8)
C50 C45 C46 C47 1.1(10)
C8 C45 C46 C47 179.8(6)
C45 C46 C47 C48 0.7(12)
C46 C47 C48 C49 -1.1(13)
C47 C48 C49 C50 -0.3(13)
C46 C45 C50 C49 -2.4(10)
C8 C45 C50 C49 178.9(7)
C48 C49 C50 C45 2.0(12)
C9 C10 C51 C56 84.3(8)
C11 C10 C51 C56 -95.1(7)
C9 C10 C51 C52 -97.5(7)
C11 C10 C51 C52 83.1(7)
C56 C51 C52 C53 -0.5(9)
C10 C51 C52 C53 -178.8(6)
C51 C52 C53 C54 1.5(10)
C52 C53 C54 C55 -0.4(11)
C53 C54 C55 C56 -1.6(11)
C52 C51 C56 C55 -1.6(9)
C10 C51 C56 C55 176.6(6)
C54 C55 C56 C51 2.7(10)
C13 C12 C57 C62 -83.5(8)
C11 C12 C57 C62 87.6(9)
C13 C12 C57 C58 91.4(8)
C11 C12 C57 C58 -97.5(8)
C62 C57 C58 C59 -1.2(10)
C12 C57 C58 C59 -176.0(6)
C57 C58 C59 C60 0.5(10)
C58 C59 C60 C61 1.0(10)
C59 C60 C61 C62 -1.9(10)
C58 C57 C62 C61 0.3(10)
C12 C57 C62 C61 175.3(6)
C60 C61 C62 C57 1.3(10)
C12 C13 C63 C68 112.7(7)
C14 C13 C63 C68 -52.8(9)
C12 C13 C63 C64 -64.0(9)
C14 C13 C63 C64 130.6(7)
C68 C63 C64 C65 -2.1(9)
C13 C63 C64 C65 174.5(6)
C63 C64 C65 C66 1.5(10)
C64 C65 C66 C67 -1.1(12)
C65 C66 C67 C68 1.3(12)
C64 C63 C68 C67 2.4(10)
C13 C63 C68 C67 -174.4(6)
C66 C67 C68 C63 -1.9(11)
C14 C15 C69 C70 -55.8(8)
C16 C15 C69 C70 121.3(7)
C14 C15 C69 C74 126.3(7)
C16 C15 C69 C74 -56.6(9)
C74 C69 C70 C71 -1.0(9)
C15 C69 C70 C71 -179.0(6)
C69 C70 C71 C72 0.5(10)
C70 C71 C72 C73 -0.5(11)
C71 C72 C73 C74 1.1(11)
C70 C69 C74 C73 1.6(10)
C15 C69 C74 C73 179.5(6)
C72 C73 C74 C69 -1.6(10)
C18 C17 C75 C76 118.2(7)
C16 C17 C75 C76 -52.4(10)
C18 C17 C75 C80 -61.4(10)
C16 C17 C75 C80 128.0(8)
C80 C75 C76 C77 -0.1(11)
C17 C75 C76 C77 -179.8(7)
C75 C76 C77 C78 -0.5(13)
C76 C77 C78 C79 0.8(14)
C77 C78 C79 C80 -0.5(14)
C78 C79 C80 C75 -0.1(13)
C76 C75 C80 C79 0.4(11)
C17 C75 C80 C79 -180.0(7)
C17 C18 C81 C86 104.0(8)
C19 C18 C81 C86 -86.7(9)
C17 C18 C81 C82 -72.6(8)
C19 C18 C81 C82 96.7(8)
C86 C81 C82 C83 0.3(10)
C18 C81 C82 C83 177.2(7)
C81 C82 C83 C84 -0.4(12)
C82 C83 C84 C85 0.9(12)
C83 C84 C85 C86 -1.4(12)
C82 C81 C86 C85 -0.8(10)
C18 C81 C86 C85 -177.3(6)
C84 C85 C86 C81 1.3(10)
C1 C20 C87 C92 -89.5(8)
C19 C20 C87 C92 88.7(8)
C1 C20 C87 C88 88.1(8)
C19 C20 C87 C88 -93.8(7)
C92 C87 C88 C89 0.5(10)
C20 C87 C88 C89 -177.0(6)
C87 C88 C89 C90 3.0(10)
C88 C89 C90 C91 -3.9(12)
C89 C90 C91 C92 1.4(12)
C88 C87 C92 C91 -3.1(10)
C20 C87 C92 C91 174.4(6)
C90 C91 C92 C87 2.2(11)
C96 N5 C93 C112 -173.7(7)
Zn2 N5 C93 C112 24.2(9)
C96 N5 C93 C94 5.5(8)
Zn2 N5 C93 C94 -156.5(5)
N5 C93 C94 C95 -1.8(8)
C112 C93 C94 C95 177.4(7)
N5 C93 C94 C113 165.6(7)
C112 C93 C94 C113 -15.3(12)
C93 C94 C95 C96 -2.5(9)
C113 C94 C95 C96 -169.9(7)
C93 C94 C95 C119 170.3(7)
C113 C94 C95 C119 2.9(13)
C93 N5 C96 C97 169.3(7)
Zn2 N5 C96 C97 -28.4(10)
C93 N5 C96 C95 -6.9(8)
Zn2 N5 C96 C95 155.4(5)
C94 C95 C96 N5 5.9(8)
C119 C95 C96 N5 -166.5(8)
C94 C95 C96 C97 -170.0(8)
C119 C95 C96 C97 17.6(13)
N5 C96 C97 C98 14.4(12)
C95 C96 C97 C98 -170.3(7)
N5 C96 C97 C125 -165.9(7)
C95 C96 C97 C125 9.4(12)
C101 N6 C98 C97 173.3(7)
Zn2 N6 C98 C97 -44.1(9)
C101 N6 C98 C99 -6.7(7)
Zn2 N6 C98 C99 135.9(5)
C96 C97 C98 N6 24.6(11)
C125 C97 C98 N6 -155.1(7)
C96 C97 C98 C99 -155.4(8)
C125 C97 C98 C99 24.9(11)
N6 C98 C99 C100 5.9(8)
C97 C98 C99 C100 -174.1(7)
N6 C98 C99 C131 -166.9(7)
C97 C98 C99 C131 13.1(13)
C98 C99 C100 C101 -2.5(8)
C131 C99 C100 C101 170.4(7)
C98 C99 C100 C137 -164.7(9)
C131 C99 C100 C137 8.2(14)
C98 N6 C101 C102 -166.6(6)
Zn2 N6 C101 C102 49.2(8)
C98 N6 C101 C100 5.1(7)
Zn2 N6 C101 C100 -139.0(5)
C99 C100 C101 N6 -1.5(8)
C137 C100 C101 N6 161.9(8)
C99 C100 C101 C102 170.0(7)
C137 C100 C101 C102 -26.6(12)
N6 C101 C102 C103 -21.5(11)
C100 C101 C102 C103 168.1(7)
N6 C101 C102 C143 148.7(7)
C100 C101 C102 C143 -21.6(10)
C106 N7 C103 C102 179.7(6)
Zn2 N7 C103 C102 8.1(9)
C106 N7 C103 C104 0.5(7)
Zn2 N7 C103 C104 -171.1(4)
C101 C102 C103 N7 -10.0(10)
C143 C102 C103 N7 -179.6(7)
C101 C102 C103 C104 169.0(6)
C143 C102 C103 C104 -0.5(11)
N7 C103 C104 C105 2.9(7)
C102 C103 C104 C105 -176.3(6)
N7 C103 C104 C149 -177.9(6)
C102 C103 C104 C149 2.9(11)
C103 C104 C105 C106 -4.9(7)
C149 C104 C105 C106 175.8(6)
C103 C104 C105 C155 170.8(6)
C149 C104 C105 C155 -8.5(10)
C103 N7 C106 C107 168.9(6)
Zn2 N7 C106 C107 -19.5(9)
C103 N7 C106 C105 -3.6(7)
Zn2 N7 C106 C105 168.0(4)
C104 C105 C106 N7 5.4(7)
C155 C105 C106 N7 -170.0(6)
C104 C105 C106 C107 -166.9(6)
C155 C105 C106 C107 17.7(11)
N7 C106 C107 C108 5.0(10)
C105 C106 C107 C108 176.2(6)
N7 C106 C107 C161 179.4(6)
C105 C106 C107 C161 -9.4(10)
C111 N8 C108 C107 171.4(6)
Zn2 N8 C108 C107 -38.9(8)
C111 N8 C108 C109 -7.5(7)
Zn2 N8 C108 C109 142.2(4)
C106 C107 C108 N8 27.4(10)
C161 C107 C108 N8 -147.6(6)
C106 C107 C108 C109 -153.9(6)
C161 C107 C108 C109 31.2(9)
N8 C108 C109 C110 4.6(7)
C107 C108 C109 C110 -174.4(6)
N8 C108 C109 C167 -164.3(6)
C107 C108 C109 C167 16.8(10)
C167 C109 C110 C111 168.3(7)
C108 C109 C110 C111 0.1(7)
C167 C109 C110 C173 -0.9(11)
C108 C109 C110 C173 -169.1(6)
C108 N8 C111 C112 -163.7(6)
Zn2 N8 C111 C112 46.8(8)
C108 N8 C111 C110 7.6(7)
Zn2 N8 C111 C110 -141.9(5)
C109 C110 C111 C112 165.7(7)
C173 C110 C111 C112 -25.6(12)
C109 C110 C111 N8 -4.6(8)
C173 C110 C111 N8 164.2(6)
N8 C111 C112 C93 -13.1(11)
C110 C111 C112 C93 177.8(7)
N8 C111 C112 C179 166.5(6)
C110 C111 C112 C179 -2.7(11)
N5 C93 C112 C111 -24.6(11)
C94 C93 C112 C111 156.3(7)
N5 C93 C112 C179 155.9(7)
C94 C93 C112 C179 -23.2(11)
C95 C94 C113 C118 -79.4(12)
C93 C94 C113 C118 115.6(10)
C95 C94 C113 C114 94.0(11)
C93 C94 C113 C114 -71.0(11)
C118 C113 C114 C115 -0.4(16)
C94 C113 C114 C115 -173.9(10)
C113 C114 C115 C116 -7.9(18)
C114 C115 C116 C117 13.4(19)
C115 C116 C117 C118 -11(2)
C114 C113 C118 C117 2.9(17)
C94 C113 C118 C117 176.2(10)
C116 C117 C118 C113 2.8(19)
C94 C95 C119 C124 63.9(13)
C96 C95 C119 C124 -124.7(11)
C94 C95 C119 C120 -116.1(10)
C96 C95 C119 C120 55.2(13)
C124 C119 C120 C121 -3.6(15)
C95 C119 C120 C121 176.4(9)
C119 C120 C121 C122 -1.0(16)
C120 C121 C122 C123 5.6(18)
C121 C122 C123 C124 -5(2)
C120 C119 C124 C123 4.0(18)
C95 C119 C124 C123 -176.1(11)
C122 C123 C124 C119 1(2)
C96 C97 C125 C130 52.6(13)
C98 C97 C125 C130 -127.7(10)
C96 C97 C125 C126 -139.5(8)
C98 C97 C125 C126 40.2(11)
C130 C125 C126 C127 -4.4(15)
C97 C125 C126 C127 -172.9(9)
C125 C126 C127 C128 3.9(16)
C126 C127 C128 C129 -3(2)
C127 C128 C129 C130 2(2)
C126 C125 C130 C129 3.6(15)
C97 C125 C130 C129 171.2(10)
C128 C129 C130 C125 -2.4(18)
C100 C99 C131 C132 54.9(14)
C98 C99 C131 C132 -133.6(10)
C100 C99 C131 C136 -124.0(10)
C98 C99 C131 C136 47.5(13)
C136 C131 C132 C133 -2.7(16)
C99 C131 C132 C133 178.3(10)
C131 C132 C133 C134 -2.1(18)
C132 C133 C134 C135 4.1(18)
C133 C134 C135 C136 -1.3(17)
C132 C131 C136 C135 5.7(14)
C99 C131 C136 C135 -175.4(9)
C134 C135 C136 C131 -3.8(15)
C99 C100 C137 C142 104.3(11)
C101 C100 C137 C142 -55.3(12)
C99 C100 C137 C138 -80.3(12)
C101 C100 C137 C138 120.2(10)
C142 C137 C138 C139 -4.5(15)
C100 C137 C138 C139 -180.0(10)
C137 C138 C139 C140 10.8(19)
C138 C139 C140 C141 -15(2)
C139 C140 C141 C142 13.1(19)
C138 C137 C142 C141 3.0(16)
C100 C137 C142 C141 178.7(9)
C140 C141 C142 C137 -7.7(18)
C103 C102 C143 C144 108.6(8)
C101 C102 C143 C144 -61.8(9)
C103 C102 C143 C148 -69.8(10)
C101 C102 C143 C148 119.9(8)
C148 C143 C144 C145 -0.7(12)
C102 C143 C144 C145 -179.1(7)
C143 C144 C145 C146 1.3(13)
C144 C145 C146 C147 -0.5(14)
C145 C146 C147 C148 -0.7(13)
C144 C143 C148 C147 -0.5(11)
C102 C143 C148 C147 177.8(7)
C146 C147 C148 C143 1.2(12)
C105 C104 C149 C150 99.2(9)
C103 C104 C149 C150 -79.9(9)
C105 C104 C149 C154 -77.0(9)
C103 C104 C149 C154 103.9(8)
C154 C149 C150 C151 -1.2(10)
C104 C149 C150 C151 -177.4(7)
C149 C150 C151 C152 1.3(11)
C150 C151 C152 C153 -1.9(13)
C151 C152 C153 C154 2.4(13)
C150 C149 C154 C153 1.8(11)
C104 C149 C154 C153 178.1(7)
C152 C153 C154 C149 -2.4(12)
C104 C105 C155 C160 -111.3(8)
C106 C105 C155 C160 63.4(10)
C104 C105 C155 C156 65.4(9)
C106 C105 C155 C156 -119.8(8)
C160 C155 C156 C157 -1.0(9)
C105 C155 C156 C157 -177.7(6)
C155 C156 C157 C158 0.8(10)
C156 C157 C158 C159 0.1(11)
C157 C158 C159 C160 -0.7(10)
C158 C159 C160 C155 0.4(10)
C156 C155 C160 C159 0.4(10)
C105 C155 C160 C159 177.3(6)
C106 C107 C161 C166 67.2(9)
C108 C107 C161 C166 -117.9(7)
C106 C107 C161 C162 -115.2(7)
C108 C107 C161 C162 59.6(8)
C166 C161 C162 C163 -0.7(10)
C107 C161 C162 C163 -178.4(6)
C161 C162 C163 C164 -1.4(10)
C162 C163 C164 C165 2.6(10)
C163 C164 C165 C166 -1.7(10)
C162 C161 C166 C165 1.5(10)
C107 C161 C166 C165 179.1(6)
C164 C165 C166 C161 -0.3(10)
C110 C109 C167 C168 79.2(10)
C108 C109 C167 C168 -114.5(8)
C110 C109 C167 C172 -103.6(9)
C108 C109 C167 C172 62.7(9)
C172 C167 C168 C169 -0.5(10)
C109 C167 C168 C169 176.7(7)
C167 C168 C169 C170 -0.5(11)
C168 C169 C170 C171 1.4(12)
C169 C170 C171 C172 -1.3(12)
C170 C171 C172 C167 0.3(11)
C168 C167 C172 C171 0.6(10)
C109 C167 C172 C171 -176.8(7)
C109 C110 C173 C178 118.7(8)
C111 C110 C173 C178 -48.3(11)
C109 C110 C173 C174 -60.1(10)
C111 C110 C173 C174 132.8(8)
C178 C173 C174 C175 1.0(11)
C110 C173 C174 C175 179.9(7)
C173 C174 C175 C176 -1.3(13)
C174 C175 C176 C177 0.9(14)
C175 C176 C177 C178 -0.2(14)
C176 C177 C178 C173 0.0(13)
C174 C173 C178 C177 -0.4(11)
C110 C173 C178 C177 -179.2(7)
C111 C112 C179 C184 122.4(8)
C93 C112 C179 C184 -58.0(10)
C111 C112 C179 C180 -56.0(10)
C93 C112 C179 C180 123.5(8)
C184 C179 C180 C181 -0.5(12)
C112 C179 C180 C181 178.0(8)
C179 C180 C181 C182 -0.7(14)
C180 C181 C182 C183 1.0(15)
C181 C182 C183 C184 -0.3(14)
C180 C179 C184 C183 1.3(12)
C112 C179 C184 C183 -177.2(8)
C182 C183 C184 C179 -0.9(13)
C189 N9 C185 C186 2.7(10)
Zn1 N9 C185 C186 -175.6(5)
N9 C185 C186 C187 -3.6(10)
C185 C186 C187 C188 1.8(10)
C185 C186 C187 C192 176.8(6)
C186 C187 C188 C189 0.6(10)
C192 C187 C188 C189 -174.3(6)
C185 N9 C189 C188 -0.1(10)
Zn1 N9 C189 C188 178.2(5)
C187 C188 C189 N9 -1.5(10)
C194 N10 C190 C191 1.5(10)
Zn2 N10 C190 C191 -169.8(5)
N10 C190 C191 C192 -1.0(10)
C190 C191 C192 C193 -0.2(10)
C190 C191 C192 C187 177.9(6)
C188 C187 C192 C193 -52.5(10)
C186 C187 C192 C193 132.8(7)
C188 C187 C192 C191 129.5(7)
C186 C187 C192 C191 -45.2(10)
C191 C192 C193 C194 0.7(10)
C187 C192 C193 C194 -177.3(6)
C190 N10 C194 C193 -0.9(10)
Zn2 N10 C194 C193 170.3(5)
C192 C193 C194 N10 -0.2(10)

loop_
_platon_squeeze_void_nr
_platon_squeeze_void_average_x
_platon_squeeze_void_average_y
_platon_squeeze_void_average_z
_platon_squeeze_void_volume
_platon_squeeze_void_count_electrons
_platon_squeeze_void_content
1 0.000 0.000 0.000 1336 325 ' '
2 0.000 0.500 0.783 1336 322 ' '
